data_4333466
loop_
_publ_author_name
'Akutsu, Hiroki'
'Ohnishi, Ryo'
'Yamada, Jun-ich'
'Nakatsuji, Shin'ichi'
'Turner, Scott S.'

_publ_section_title
;
 Novel bis(ethylenedithio)tetrathiafulvalene-based organic conductor with
 1,1'-ferrocenedisulfonate.
;
_journal_issue 21
_journal_name_full 'Inorganic chemistry'
_journal_page_first 8472
_journal_page_last 8474
_journal_paper_doi 10.1021/ic701392z
_journal_volume 46
_journal_year 2007
_chemical_formula_moiety 'C10 H8 Fe O6 S2, 4(C10 H8 S8), 6(H2 O)'
_chemical_formula_sum 'C50 H52 Fe O12 S34'
_chemical_formula_weight 1990.84
_space_group_IT_number 2
_symmetry_cell_setting triclinic
_symmetry_Int_Tables_number 2
_symmetry_space_group_name_Hall '-P 1'
_symmetry_space_group_name_H-M 'P -1'
_cell_angle_alpha 100.1831(18)
_cell_angle_beta 99.3893(6)
_cell_angle_gamma 94.1645(8)
_cell_formula_units_Z 3
_cell_length_a 16.7469(10)
_cell_length_b 17.4917(16)
_cell_length_c 19.7235(17)
_cell_measurement_temperature 295.1
_cell_volume 5579.7(8)
_computing_cell_refinement 'Rigaku Diffractometer Controller'
_computing_data_collection 'Rigaku Diffractometer Controller'
_computing_data_reduction CrystalStructure
_computing_molecular_graphics ORTEP3
_computing_publication_material 'CrystalStructure 3.8'
_computing_structure_refinement CRYSTALS
_computing_structure_solution SIR92
_diffrn_measured_fraction_theta_full 0.916
_diffrn_measured_fraction_theta_max 0.916
_diffrn_measurement_device_type 'Quantum CCD on RIGAKU AFC-7R'
_diffrn_measurement_method PHIOMEGA
_diffrn_radiation_type 'Mo K\a'
_diffrn_radiation_wavelength 0.71069
_diffrn_reflns_av_R_equivalents 0.065
_diffrn_reflns_limit_h_max 21
_diffrn_reflns_limit_h_min -21
_diffrn_reflns_limit_k_max 22
_diffrn_reflns_limit_k_min -22
_diffrn_reflns_limit_l_max 25
_diffrn_reflns_limit_l_min -22
_diffrn_reflns_number 49436
_diffrn_reflns_theta_full 27.53
_diffrn_reflns_theta_max 27.53
_exptl_absorpt_coefficient_mu 1.213
_exptl_absorpt_correction_T_max 1.1300
_exptl_absorpt_correction_T_min 0.6682
_exptl_absorpt_correction_type empirical
_exptl_absorpt_process_details
; 
HIGASHI, T. (1995). Abscor - Empirical Absorption Correction, 
Rigaku Corporation, Tokyo, Japan. 
;
_exptl_crystal_colour black
_exptl_crystal_density_diffrn 1.777
_exptl_crystal_density_method 'not measured'
_exptl_crystal_description platelet
_exptl_crystal_F_000 3054.00
_exptl_crystal_size_max 0.25
_exptl_crystal_size_mid 0.25
_exptl_crystal_size_min 0.03
_refine_diff_density_max 0.83
_refine_diff_density_min -0.72
_refine_ls_extinction_method none
_refine_ls_goodness_of_fit_ref 1.189
_refine_ls_hydrogen_treatment constr
_refine_ls_number_parameters 1390
_refine_ls_number_reflns 9438
_refine_ls_R_factor_gt 0.0784
_refine_ls_shift/su_max 0.0000
_refine_ls_structure_factor_coef F
_refine_ls_weighting_details
;
    Chebychev polynomial with 3 parameters (Carruthers & Watkin, 1979)
    13.7083    -5.4566    10.4484
;
_refine_ls_weighting_scheme calc
_refine_ls_wR_factor_ref 0.0663
_reflns_number_gt 9438
_reflns_number_total 23577
_reflns_threshold_expression F^2^>2.0\s(F^2^)
_cod_data_source_file ic701392zsup2.cif
_cod_data_source_block '_Template_texray.inf'
_cod_depositor_comments 'Adding full bibliography for 4333465--4333466.cif.'
_cod_original_formula_sum 'C50 H52 Fe O12 S34 '
_cod_database_code 4333466

loop_
_symmetry_equiv_pos_site_id
_symmetry_equiv_pos_as_xyz
1 +X,+Y,+Z
2 -X,-Y,-Z

loop_
_atom_site_label
_atom_site_type_symbol
_atom_site_fract_x
_atom_site_fract_y
_atom_site_fract_z
_atom_site_U_iso_or_equiv
_atom_site_adp_type
_atom_site_occupancy
_atom_site_symmetry_multiplicity
_atom_site_calc_flag
_atom_site_refinement_flags
Fe(1) Fe 0.16486(8) 0.83932(8) -0.00267(7) 0.0340(3) Uani 1.00 1 d .
Fe(2) Fe 0.5000 0.5000 0.0000 0.0307(4) Uani 1.00 2 d S
S(1) S 0.70693(15) 0.85113(15) 0.20895(12) 0.0457(7) Uani 1.00 1 d .
S(2) S 0.89899(17) 0.94808(17) 0.21085(13) 0.0535(7) Uani 1.00 1 d .
S(3) S 0.74680(16) 0.90401(15) 0.36261(12) 0.0462(7) Uani 1.00 1 d .
S(4) S 0.90592(16) 0.98518(16) 0.36388(12) 0.0439(7) Uani 1.00 1 d .
S(5) S 0.76190(16) 0.98275(16) 0.52856(12) 0.0478(7) Uani 1.00 1 d .
S(6) S 0.91810(16) 1.06659(16) 0.52348(13) 0.0473(7) Uani 1.00 1 d .
S(7) S 0.75337(16) 1.06026(16) 0.67126(13) 0.0471(7) Uani 1.00 1 d .
S(8) S 0.93954(18) 1.16033(18) 0.66564(14) 0.0579(8) Uani 1.00 1 d .
S(9) S 0.71110(16) 0.61487(16) 0.24381(13) 0.0488(7) Uani 1.00 1 d .
S(10) S 0.90129(17) 0.71579(17) 0.24709(13) 0.0499(7) Uani 1.00 1 d .
S(11) S 0.74777(16) 0.67029(16) 0.39742(12) 0.0466(7) Uani 1.00 1 d .
S(12) S 0.90500(16) 0.75574(16) 0.39885(12) 0.0451(7) Uani 1.00 1 d .
S(13) S 0.76284(15) 0.74770(16) 0.56436(12) 0.0468(7) Uani 1.00 1 d .
S(14) S 0.91973(17) 0.83131(16) 0.55950(13) 0.0482(7) Uani 1.00 1 d .
S(15) S 0.76020(16) 0.81853(17) 0.71128(13) 0.0489(7) Uani 1.00 1 d .
S(16) S 0.94697(18) 0.91734(18) 0.70434(15) 0.0613(8) Uani 1.00 1 d .
S(17) S 0.71483(17) 0.37652(17) 0.30094(14) 0.0551(8) Uani 1.00 1 d .
S(18) S 0.90093(18) 0.47816(19) 0.29394(14) 0.0579(8) Uani 1.00 1 d .
S(19) S 0.75187(16) 0.44931(16) 0.45005(12) 0.0461(7) Uani 1.00 1 d .
S(20) S 0.90818(16) 0.53218(16) 0.44410(13) 0.0470(7) Uani 1.00 1 d .
S(21) S 0.76901(16) 0.52735(16) 0.61183(12) 0.0453(7) Uani 1.00 1 d .
S(22) S 0.92699(16) 0.60902(16) 0.60915(12) 0.0457(7) Uani 1.00 1 d .
S(23) S 0.76815(16) 0.58706(15) 0.76014(12) 0.0438(7) Uani 1.00 1 d .
S(24) S 0.95818(16) 0.68537(16) 0.75849(13) 0.0478(7) Uani 1.00 1 d .
S(25) S 0.72326(18) 0.13460(18) 0.34202(14) 0.0596(8) Uani 1.00 1 d .
S(26) S 0.90912(19) 0.23574(19) 0.33424(14) 0.0576(8) Uani 1.00 1 d .
S(27) S 0.75324(16) 0.21972(16) 0.48766(12) 0.0471(7) Uani 1.00 1 d .
S(28) S 0.90924(16) 0.30328(16) 0.48122(12) 0.0461(7) Uani 1.00 1 d .
S(29) S 0.76660(15) 0.30507(15) 0.64741(12) 0.0413(6) Uani 1.00 1 d .
S(30) S 0.92669(16) 0.38337(15) 0.64544(12) 0.0455(7) Uani 1.00 1 d .
S(31) S 0.77031(16) 0.35837(16) 0.79779(12) 0.0483(7) Uani 1.00 1 d .
S(32) S 0.96122(16) 0.45432(16) 0.79561(12) 0.0465(7) Uani 1.00 1 d .
S(33) S 0.38159(16) 0.80560(16) 0.27497(13) 0.0490(7) Uani 1.00 1 d .
S(34) S 0.57869(16) 0.74716(16) 0.30655(13) 0.0516(7) Uani 1.00 1 d .
S(35) S 0.41652(16) 0.87456(16) 0.42575(12) 0.0470(7) Uani 1.00 1 d .
S(36) S 0.57953(16) 0.82204(17) 0.45178(12) 0.0484(7) Uani 1.00 1 d .
S(37) S 0.43521(16) 0.95263(16) 0.58828(13) 0.0481(7) Uani 1.00 1 d .
S(38) S 0.59561(16) 0.89574(16) 0.61695(12) 0.0458(7) Uani 1.00 1 d .
S(39) S 0.42827(17) 1.01799(17) 0.73402(14) 0.0547(8) Uani 1.00 1 d .
S(40) S 0.62079(17) 0.95066(18) 0.77033(13) 0.0567(8) Uani 1.00 1 d .
S(41) S 0.38265(16) 0.57055(17) 0.31379(12) 0.0509(7) Uani 1.00 1 d .
S(42) S 0.57505(17) 0.50388(18) 0.34887(14) 0.0575(8) Uani 1.00 1 d .
S(43) S 0.41969(16) 0.64805(16) 0.46133(12) 0.0488(7) Uani 1.00 1 d .
S(44) S 0.57988(16) 0.59168(17) 0.49142(13) 0.0517(7) Uani 1.00 1 d .
S(45) S 0.43681(16) 0.72816(16) 0.62479(12) 0.0452(7) Uani 1.00 1 d .
S(46) S 0.59737(15) 0.67228(16) 0.65323(12) 0.0442(6) Uani 1.00 1 d .
S(47) S 0.42992(15) 0.78870(15) 0.77338(12) 0.0464(7) Uani 1.00 1 d .
S(48) S 0.62220(18) 0.72055(19) 0.80594(13) 0.0615(8) Uani 1.00 1 d .
S(49) S 0.33459(15) 0.91565(15) -0.05246(13) 0.0429(6) Uani 1.00 1 d .
S(50) S -0.00127(15) 0.75411(14) 0.04693(12) 0.0403(6) Uani 1.00 1 d .
S(51) S 0.32578(15) 0.42514(15) 0.04328(13) 0.0436(6) Uani 1.00 1 d .
O(1) O 0.3564(5) 0.9167(5) -0.1194(4) 0.089(3) Uani 1.00 1 d .
O(2) O 0.3325(5) 0.9922(4) -0.0119(4) 0.080(2) Uani 1.00 1 d .
O(3) O 0.3832(4) 0.8691(5) -0.0114(5) 0.089(3) Uani 1.00 1 d .
O(4) O -0.0227(4) 0.7483(4) 0.1134(3) 0.060(2) Uani 1.00 1 d .
O(5) O 0.0045(4) 0.6785(4) 0.0053(3) 0.062(2) Uani 1.00 1 d .
O(6) O -0.0535(4) 0.7992(4) 0.0071(4) 0.072(2) Uani 1.00 1 d .
O(7) O 0.2811(4) 0.4661(5) -0.0047(4) 0.070(2) Uani 1.00 1 d .
O(8) O 0.2960(4) 0.4322(5) 0.1083(4) 0.074(2) Uani 1.00 1 d .
O(9) O 0.3313(4) 0.3454(4) 0.0116(5) 0.081(2) Uani 1.00 1 d .
O(10) O -0.0664(7) 0.9394(6) -0.0421(7) 0.143(5) Uani 1.00 1 d .
O(11) O -0.2245(5) 0.7777(4) -0.0261(4) 0.078(2) Uani 1.00 1 d .
O(12) O 0.2512(7) 1.0875(5) 0.0744(5) 0.108(4) Uani 1.00 1 d .
O(13) O 0.5536(4) 0.8834(4) 0.0251(4) 0.075(2) Uani 1.00 1 d .
O(14) O 0.0919(6) 0.5790(5) -0.0750(5) 0.091(3) Uani 1.00 1 d .
O(15) O 0.3968(7) 0.7297(6) 0.0417(6) 0.128(4) Uani 1.00 1 d .
O(16) O 0.1065(5) 0.4481(4) -0.0164(4) 0.079(2) Uani 1.00 1 d .
O(17) O 0.4232(6) 0.2522(5) -0.0707(4) 0.095(3) Uani 1.00 1 d .
O(18) O 0.7317(8) 0.3865(7) 0.0486(8) 0.157(6) Uani 1.00 1 d .
C(1) C 0.7475(7) 0.8847(7) 0.1387(5) 0.059(3) Uani 1.00 1 d .
C(2) C 0.8355(6) 0.8797(6) 0.1417(5) 0.058(3) Uani 1.00 1 d .
C(3) C 0.7775(5) 0.9029(5) 0.2812(4) 0.037(2) Uani 1.00 1 d .
C(4) C 0.8511(5) 0.9387(5) 0.2823(4) 0.037(2) Uani 1.00 1 d .
C(5) C 0.8288(5) 0.9683(5) 0.4095(4) 0.035(2) Uani 1.00 1 d .
C(6) C 0.8351(5) 1.0014(5) 0.4798(4) 0.041(2) Uani 1.00 1 d .
C(7) C 0.8071(5) 1.0528(5) 0.6021(4) 0.038(2) Uani 1.00 1 d .
C(8) C 0.8789(6) 1.0912(5) 0.5996(4) 0.039(2) Uani 1.00 1 d .
C(9) C 0.8151(7) 1.1353(6) 0.7362(5) 0.056(3) Uani 1.00 1 d .
C(10) C 0.9045(7) 1.1376(7) 0.7411(5) 0.065(3) Uani 1.00 1 d .
C(11) C 0.7562(8) 0.6370(8) 0.1735(6) 0.084(4) Uani 1.00 1 d .
C(12) C 0.8423(7) 0.6421(7) 0.1798(5) 0.071(4) Uani 1.00 1 d .
C(13) C 0.7786(5) 0.6686(5) 0.3161(4) 0.036(2) Uani 1.00 1 d .
C(14) C 0.8516(6) 0.7086(5) 0.3167(4) 0.039(2) Uani 1.00 1 d .
C(15) C 0.8298(5) 0.7349(5) 0.4447(4) 0.040(2) Uani 1.00 1 d .
C(16) C 0.8355(5) 0.7690(5) 0.5142(4) 0.038(2) Uani 1.00 1 d .
C(17) C 0.8113(5) 0.8126(5) 0.6403(4) 0.035(2) Uani 1.00 1 d .
C(18) C 0.8829(6) 0.8505(5) 0.6380(4) 0.037(2) Uani 1.00 1 d .
C(19) C 0.8227(8) 0.8940(9) 0.7751(6) 0.093(4) Uani 1.00 1 d .
C(20) C 0.9063(10) 0.9035(9) 0.7770(6) 0.104(5) Uani 1.00 1 d .
C(21) C 0.7523(7) 0.3971(8) 0.2263(6) 0.069(4) Uani 1.00 1 d .
C(22) C 0.8418(8) 0.4011(8) 0.2298(6) 0.074(4) Uani 1.00 1 d .
C(23) C 0.7820(6) 0.4390(5) 0.3689(4) 0.043(2) Uani 1.00 1 d .
C(24) C 0.8529(6) 0.4768(5) 0.3652(4) 0.041(2) Uani 1.00 1 d .
C(25) C 0.8362(5) 0.5144(5) 0.4944(4) 0.036(2) Uani 1.00 1 d .
C(26) C 0.8435(5) 0.5465(5) 0.5631(4) 0.038(2) Uani 1.00 1 d .
C(27) C 0.8206(5) 0.5871(5) 0.6901(4) 0.038(2) Uani 1.00 1 d .
C(28) C 0.8929(5) 0.6242(5) 0.6897(4) 0.033(2) Uani 1.00 1 d .
C(29) C 0.8266(6) 0.6659(6) 0.8252(5) 0.054(3) Uani 1.00 1 d .
C(30) C 0.9152(6) 0.6669(7) 0.8318(5) 0.057(3) Uani 1.00 1 d .
C(31) C 0.7689(8) 0.1474(11) 0.2678(6) 0.115(5) Uani 1.00 1 d .
C(32) C 0.8447(12) 0.1686(11) 0.2705(7) 0.142(7) Uani 1.00 1 d .
C(33) C 0.7870(5) 0.2020(5) 0.4085(4) 0.041(2) Uani 1.00 1 d .
C(34) C 0.8591(5) 0.2408(5) 0.4055(4) 0.036(2) Uani 1.00 1 d .
C(35) C 0.8361(6) 0.2856(5) 0.5308(4) 0.040(2) Uani 1.00 1 d .
C(36) C 0.8417(6) 0.3223(5) 0.5996(4) 0.038(2) Uani 1.00 1 d .
C(37) C 0.8211(5) 0.3608(5) 0.7272(4) 0.036(2) Uani 1.00 1 d .
C(38) C 0.8939(6) 0.3961(5) 0.7265(4) 0.039(2) Uani 1.00 1 d .
C(39) C 0.8325(6) 0.4304(6) 0.8649(4) 0.045(2) Uani 1.00 1 d .
C(40) C 0.9233(6) 0.4262(6) 0.8680(4) 0.047(2) Uani 1.00 1 d .
C(41) C 0.4281(6) 0.7369(6) 0.2187(5) 0.055(3) Uani 1.00 1 d .
C(42) C 0.5191(6) 0.7590(6) 0.2250(5) 0.048(3) Uani 1.00 1 d .
C(43) C 0.4496(5) 0.8222(5) 0.3542(4) 0.038(2) Uani 1.00 1 d .
C(44) C 0.5255(5) 0.7994(5) 0.3657(4) 0.037(2) Uani 1.00 1 d .
C(45) C 0.5039(5) 0.8694(5) 0.4864(4) 0.040(2) Uani 1.00 1 d .
C(46) C 0.5109(6) 0.9025(5) 0.5550(4) 0.038(2) Uani 1.00 1 d .
C(47) C 0.4838(5) 0.9683(5) 0.6765(4) 0.039(2) Uani 1.00 1 d .
C(48) C 0.5574(6) 0.9433(5) 0.6890(5) 0.042(2) Uani 1.00 1 d .
C(49) C 0.4880(8) 1.0129(9) 0.8173(6) 0.080(4) Uani 1.00 1 d .
C(50) C 0.5729(8) 1.0211(9) 0.8229(5) 0.088(4) Uani 1.00 1 d .
C(51) C 0.4308(6) 0.5058(8) 0.2581(5) 0.066(3) Uani 1.00 1 d .
C(52) C 0.5200(7) 0.5154(8) 0.2672(5) 0.070(4) Uani 1.00 1 d .
C(53) C 0.4521(5) 0.5869(5) 0.3931(4) 0.033(2) Uani 1.00 1 d .
C(54) C 0.5252(5) 0.5625(5) 0.4059(4) 0.039(2) Uani 1.00 1 d .
C(55) C 0.5049(5) 0.6437(5) 0.5234(4) 0.036(2) Uani 1.00 1 d .
C(56) C 0.5114(5) 0.6773(5) 0.5919(4) 0.040(2) Uani 1.00 1 d .
C(57) C 0.4843(6) 0.7425(5) 0.7124(4) 0.040(2) Uani 1.00 1 d .
C(58) C 0.5593(6) 0.7180(5) 0.7254(4) 0.040(2) Uani 1.00 1 d .
C(59) C 0.4790(7) 0.7594(8) 0.8510(5) 0.068(4) Uani 1.00 1 d .
C(60) C 0.5711(7) 0.7779(8) 0.8653(5) 0.070(4) Uani 1.00 1 d .
C(61) C 0.2343(5) 0.8702(5) -0.0709(4) 0.034(2) Uani 1.00 1 d .
C(62) C 0.2141(5) 0.7877(5) -0.0859(4) 0.044(2) Uani 1.00 1 d .
C(63) C 0.1272(6) 0.7732(6) -0.1005(4) 0.052(3) Uani 1.00 1 d .
C(64) C 0.0963(6) 0.8469(7) -0.0965(4) 0.055(3) Uani 1.00 1 d .
C(65) C 0.1620(6) 0.9073(6) -0.0773(4) 0.045(2) Uani 1.00 1 d .
C(66) C 0.0961(5) 0.8061(4) 0.0651(4) 0.033(2) Uani 1.00 1 d .
C(67) C 0.1132(6) 0.8877(5) 0.0802(4) 0.043(2) Uani 1.00 1 d .
C(68) C 0.1993(7) 0.9057(6) 0.0957(5) 0.055(3) Uani 1.00 1 d .
C(69) C 0.2336(6) 0.8346(7) 0.0913(4) 0.055(3) Uani 1.00 1 d .
C(70) C 0.1712(6) 0.7724(5) 0.0729(4) 0.041(2) Uani 1.00 1 d .
C(71) C 0.4267(5) 0.4687(5) 0.0657(4) 0.033(2) Uani 1.00 1 d .
C(72) C 0.4975(5) 0.4312(5) 0.0719(4) 0.037(2) Uani 1.00 1 d .
C(73) C 0.5657(5) 0.4868(6) 0.0944(4) 0.041(2) Uani 1.00 1 d .
C(74) C 0.5371(5) 0.5606(6) 0.0993(4) 0.047(2) Uani 1.00 1 d .
C(75) C 0.4511(6) 0.5516(5) 0.0825(4) 0.046(2) Uani 1.00 1 d .
H(1) H 0.7379 0.9365 0.1388 0.069 Uiso 1.00 1 c R
H(2) H 0.7201 0.8524 0.0947 0.069 Uiso 1.00 1 c R
H(3) H 0.8490 0.8879 0.0999 0.067 Uiso 1.00 1 c R
H(4) H 0.8463 0.8293 0.1503 0.067 Uiso 1.00 1 c R
H(5) H 0.7998 1.1847 0.7255 0.065 Uiso 1.00 1 c R
H(6) H 0.8042 1.1293 0.7791 0.065 Uiso 1.00 1 c R
H(7) H 0.9272 1.1793 0.7801 0.075 Uiso 1.00 1 c R
H(8) H 0.9198 1.0907 0.7486 0.075 Uiso 1.00 1 c R
H(9) H 0.7399 0.6842 0.1634 0.093 Uiso 1.00 1 c R
H(10) H 0.7362 0.5958 0.1325 0.093 Uiso 1.00 1 c R
H(11) H 0.8524 0.6532 0.1354 0.079 Uiso 1.00 1 c R
H(12) H 0.8587 0.5930 0.1847 0.079 Uiso 1.00 1 c R
H(13) H 0.8018 0.9373 0.7660 0.102 Uiso 1.00 1 c R
H(14) H 0.8144 0.8807 0.8183 0.102 Uiso 1.00 1 c R
H(15) H 0.9268 0.9487 0.8118 0.116 Uiso 1.00 1 c R
H(16) H 0.9254 0.8589 0.7895 0.116 Uiso 1.00 1 c R
H(17) H 0.7381 0.4473 0.2204 0.079 Uiso 1.00 1 c R
H(18) H 0.7279 0.3589 0.1877 0.079 Uiso 1.00 1 c R
H(19) H 0.8536 0.4076 0.1856 0.089 Uiso 1.00 1 c R
H(20) H 0.8579 0.3536 0.2403 0.089 Uiso 1.00 1 c R
H(21) H 0.8115 0.7152 0.8137 0.061 Uiso 1.00 1 c R
H(22) H 0.8133 0.6641 0.8706 0.061 Uiso 1.00 1 c R
H(23) H 0.9380 0.7074 0.8696 0.065 Uiso 1.00 1 c R
H(24) H 0.9291 0.6183 0.8399 0.065 Uiso 1.00 1 c R
H(25) H 0.7405 0.1822 0.2490 0.127 Uiso 1.00 1 c R
H(26) H 0.7588 0.0956 0.2392 0.127 Uiso 1.00 1 c R
H(27) H 0.8444 0.1880 0.2297 0.154 Uiso 1.00 1 c R
H(28) H 0.8697 0.1211 0.2682 0.154 Uiso 1.00 1 c R
H(29) H 0.8212 0.4825 0.8580 0.053 Uiso 1.00 1 c R
H(30) H 0.8201 0.4259 0.9102 0.053 Uiso 1.00 1 c R
H(31) H 0.9524 0.4606 0.9103 0.054 Uiso 1.00 1 c R
H(32) H 0.9343 0.3750 0.8695 0.054 Uiso 1.00 1 c R
H(33) H 0.4023 0.7346 0.1718 0.062 Uiso 1.00 1 c R
H(34) H 0.4194 0.6869 0.2309 0.062 Uiso 1.00 1 c R
H(35) H 0.5375 0.7291 0.1874 0.056 Uiso 1.00 1 c R
H(36) H 0.5262 0.8133 0.2226 0.056 Uiso 1.00 1 c R
H(37) H 0.4726 1.0559 0.8484 0.095 Uiso 1.00 1 c R
H(38) H 0.4715 0.9659 0.8286 0.095 Uiso 1.00 1 c R
H(39) H 0.5872 1.0689 0.8100 0.100 Uiso 1.00 1 c R
H(40) H 0.5954 1.0204 0.8690 0.100 Uiso 1.00 1 c R
H(41) H 0.4110 0.5114 0.2119 0.075 Uiso 1.00 1 c R
H(42) H 0.4132 0.4531 0.2628 0.075 Uiso 1.00 1 c R
H(43) H 0.5360 0.5629 0.2596 0.082 Uiso 1.00 1 c R
H(44) H 0.5329 0.4739 0.2315 0.082 Uiso 1.00 1 c R
H(45) H 0.4660 0.7045 0.8470 0.084 Uiso 1.00 1 c R
H(46) H 0.4593 0.7864 0.8901 0.084 Uiso 1.00 1 c R
H(47) H 0.5847 0.8335 0.8652 0.083 Uiso 1.00 1 c R
H(48) H 0.5916 0.7702 0.9113 0.083 Uiso 1.00 1 c R
H(49) H 0.2499 0.7495 -0.0857 0.054 Uiso 1.00 1 c R
H(50) H 0.0956 0.7236 -0.1112 0.059 Uiso 1.00 1 c R
H(51) H 0.0398 0.8550 -0.1030 0.066 Uiso 1.00 1 c R
H(52) H 0.1573 0.9617 -0.0703 0.057 Uiso 1.00 1 c R
H(53) H 0.0749 0.9243 0.0800 0.053 Uiso 1.00 1 c R
H(54) H 0.2273 0.9569 0.1076 0.065 Uiso 1.00 1 c R
H(55) H 0.2896 0.8295 0.0995 0.067 Uiso 1.00 1 c R
H(56) H 0.1785 0.7180 0.0657 0.052 Uiso 1.00 1 c R
H(57) H 0.4988 0.3757 0.0641 0.046 Uiso 1.00 1 c R
H(58) H 0.6204 0.4761 0.1037 0.048 Uiso 1.00 1 c R
H(59) H 0.5700 0.6091 0.1133 0.051 Uiso 1.00 1 c R
H(60) H 0.4162 0.5936 0.0811 0.055 Uiso 1.00 1 c R
H(61) H -0.1050 0.9601 -0.0728 0.173 Uiso 1.00 1 c R
H(62) H -0.0681 0.8843 -0.0450 0.173 Uiso 1.00 1 c R
H(63) H -0.2712 0.7943 -0.0507 0.089 Uiso 1.00 1 c R
H(64) H -0.1818 0.8122 0.0014 0.089 Uiso 1.00 1 c R
H(65) H 0.2650 1.1417 0.0770 0.137 Uiso 1.00 1 c R
H(66) H 0.2900 1.0527 0.0785 0.137 Uiso 1.00 1 c R
H(67) H 0.5705 0.9373 0.0354 0.086 Uiso 1.00 1 c R
H(68) H 0.5826 0.8476 -0.0010 0.086 Uiso 1.00 1 c R
H(69) H 0.1119 0.6310 -0.0752 0.113 Uiso 1.00 1 c R
H(70) H 0.0430 0.5549 -0.1019 0.113 Uiso 1.00 1 c R
H(71) H 0.4183 0.7837 0.0463 0.157 Uiso 1.00 1 c R
H(72) H 0.3546 0.7148 0.0610 0.157 Uiso 1.00 1 c R
H(73) H 0.0778 0.4927 -0.0148 0.094 Uiso 1.00 1 c R
H(74) H 0.1618 0.4511 -0.0221 0.094 Uiso 1.00 1 c R
H(75) H 0.3713 0.2663 -0.0725 0.118 Uiso 1.00 1 c R
H(76) H 0.4671 0.2844 -0.0794 0.118 Uiso 1.00 1 c R
H(77) H 0.7205 0.3943 0.0033 0.186 Uiso 1.00 1 c R
H(78) H 0.6905 0.3583 0.0676 0.186 Uiso 1.00 1 c R

loop_
_atom_site_aniso_label
_atom_site_aniso_U_11
_atom_site_aniso_U_22
_atom_site_aniso_U_33
_atom_site_aniso_U_12
_atom_site_aniso_U_13
_atom_site_aniso_U_23
Fe(1) 0.0330(6) 0.0433(7) 0.0242(5) -0.0007(5) 0.0061(4) 0.0038(5)
Fe(2) 0.0286(9) 0.0385(10) 0.0235(8) -0.0008(7) 0.0063(7) 0.0021(7)
S(1) 0.0385(14) 0.0607(16) 0.0305(12) -0.0030(11) 0.0063(10) -0.0083(10)
S(2) 0.0433(15) 0.0798(19) 0.0289(12) -0.0127(13) 0.0114(11) -0.0092(12)
S(3) 0.0460(14) 0.0568(16) 0.0293(11) -0.0103(11) 0.0072(10) -0.0027(10)
S(4) 0.0386(14) 0.0635(16) 0.0249(11) -0.0021(12) 0.0033(10) 0.0012(10)
S(5) 0.0476(15) 0.0581(16) 0.0302(12) -0.0125(12) 0.0097(11) -0.0066(11)
S(6) 0.0408(14) 0.0659(17) 0.0279(12) -0.0081(12) 0.0091(11) -0.0078(11)
S(7) 0.0388(14) 0.0665(17) 0.0324(12) -0.0017(12) 0.0111(10) -0.0019(11)
S(8) 0.0458(16) 0.0743(19) 0.0406(14) -0.0203(13) 0.0130(12) -0.0181(13)
S(9) 0.0355(14) 0.0658(17) 0.0350(13) -0.0075(12) 0.0043(10) -0.0101(11)
S(10) 0.0411(15) 0.0705(18) 0.0304(12) -0.0128(12) 0.0117(11) -0.0081(11)
S(11) 0.0406(14) 0.0618(16) 0.0321(12) -0.0081(12) 0.0048(10) 0.0019(11)
S(12) 0.0375(14) 0.0631(17) 0.0285(12) -0.0094(12) 0.0076(10) -0.0033(11)
S(13) 0.0424(14) 0.0611(16) 0.0309(12) -0.0128(12) 0.0095(10) -0.0027(11)
S(14) 0.0409(14) 0.0644(17) 0.0319(13) -0.0093(12) 0.0104(11) -0.0079(11)
S(15) 0.0411(15) 0.0695(18) 0.0341(13) -0.0006(13) 0.0128(11) 0.0013(12)
S(16) 0.0493(17) 0.0717(19) 0.0481(16) -0.0156(14) 0.0142(13) -0.0243(13)
S(17) 0.0428(15) 0.0643(17) 0.0450(15) -0.0071(12) 0.0093(12) -0.0209(12)
S(18) 0.0463(16) 0.090(2) 0.0333(13) -0.0071(14) 0.0162(12) -0.0009(13)
S(19) 0.0392(13) 0.0610(16) 0.0332(12) -0.0086(12) 0.0104(10) -0.0018(11)
S(20) 0.0387(14) 0.0660(18) 0.0308(12) -0.0080(12) 0.0081(11) -0.0018(11)
S(21) 0.0399(14) 0.0610(16) 0.0299(12) -0.0074(12) 0.0099(10) -0.0033(10)
S(22) 0.0366(14) 0.0678(17) 0.0284(12) -0.0071(12) 0.0108(10) -0.0016(11)
S(23) 0.0375(14) 0.0589(16) 0.0318(12) -0.0061(11) 0.0122(10) -0.0006(10)
S(24) 0.0364(14) 0.0694(18) 0.0306(12) -0.0105(12) 0.0097(10) -0.0065(11)
S(25) 0.0565(17) 0.0688(19) 0.0396(14) -0.0174(14) 0.0027(12) -0.0117(12)
S(26) 0.0510(17) 0.083(2) 0.0348(14) -0.0059(14) 0.0193(12) -0.0050(13)
S(27) 0.0435(14) 0.0640(17) 0.0289(12) -0.0107(12) 0.0120(11) -0.0022(11)
S(28) 0.0413(15) 0.0641(17) 0.0273(12) -0.0099(12) 0.0108(11) -0.0046(11)
S(29) 0.0375(13) 0.0577(16) 0.0255(11) 0.0002(11) 0.0062(9) 0.0005(10)
S(30) 0.0427(15) 0.0583(16) 0.0306(12) -0.0084(12) 0.0114(11) -0.0035(10)
S(31) 0.0447(15) 0.0681(17) 0.0281(11) -0.0044(12) 0.0097(10) -0.0004(11)
S(32) 0.0395(14) 0.0627(16) 0.0298(12) -0.0052(12) 0.0046(10) -0.0056(11)
S(33) 0.0421(14) 0.0678(17) 0.0329(12) 0.0121(12) 0.0047(10) -0.0020(11)
S(34) 0.0400(14) 0.0669(18) 0.0429(14) 0.0142(12) 0.0084(11) -0.0075(12)
S(35) 0.0402(14) 0.0674(17) 0.0303(12) 0.0126(12) 0.0070(10) -0.0024(11)
S(36) 0.0379(14) 0.0713(18) 0.0317(12) 0.0130(12) 0.0035(10) -0.0023(11)
S(37) 0.0448(15) 0.0618(17) 0.0343(13) 0.0113(12) 0.0052(11) -0.0002(11)
S(38) 0.0406(14) 0.0647(17) 0.0291(12) 0.0096(12) 0.0061(10) -0.0003(11)
S(39) 0.0459(15) 0.0685(18) 0.0419(14) 0.0088(13) 0.0101(11) -0.0137(12)
S(40) 0.0490(16) 0.088(2) 0.0289(12) 0.0115(14) 0.0040(11) -0.0003(12)
S(41) 0.0418(14) 0.0724(18) 0.0302(12) 0.0086(13) -0.0029(10) -0.0050(11)
S(42) 0.0514(16) 0.079(2) 0.0386(13) 0.0258(14) 0.0087(12) -0.0074(12)
S(43) 0.0447(15) 0.0649(17) 0.0308(12) 0.0162(12) 0.0006(10) -0.0053(11)
S(44) 0.0404(14) 0.079(2) 0.0286(12) 0.0148(13) -0.0001(10) -0.0071(12)
S(45) 0.0442(14) 0.0590(16) 0.0308(12) 0.0156(12) 0.0059(10) 0.0008(10)
S(46) 0.0382(13) 0.0636(16) 0.0266(11) 0.0078(11) 0.0060(10) -0.0033(10)
S(47) 0.0439(14) 0.0592(16) 0.0328(11) 0.0136(12) 0.0072(10) -0.0034(10)
S(48) 0.0575(17) 0.092(2) 0.0301(12) 0.0345(15) -0.0000(11) -0.0052(12)
S(49) 0.0374(13) 0.0486(15) 0.0415(13) -0.0029(10) 0.0124(11) 0.0035(11)
S(50) 0.0360(13) 0.0466(14) 0.0384(12) -0.0014(10) 0.0095(10) 0.0085(10)
S(51) 0.0325(12) 0.0561(15) 0.0425(13) -0.0033(11) 0.0124(10) 0.0081(11)
O(1) 0.071(5) 0.138(8) 0.052(4) -0.030(5) 0.032(4) 0.000(4)
O(2) 0.069(5) 0.058(5) 0.105(6) -0.015(4) 0.042(5) -0.018(4)
O(3) 0.042(4) 0.103(6) 0.133(8) 0.007(4) 0.003(4) 0.066(6)
O(4) 0.058(4) 0.078(5) 0.046(4) -0.009(3) 0.026(3) 0.009(3)
O(5) 0.071(5) 0.050(4) 0.060(4) -0.011(3) 0.023(4) -0.006(3)
O(6) 0.034(4) 0.083(5) 0.108(6) 0.003(3) 0.004(4) 0.055(5)
O(7) 0.039(4) 0.103(6) 0.064(4) -0.005(4) -0.010(3) 0.030(4)
O(8) 0.050(4) 0.121(6) 0.062(4) 0.002(4) 0.034(4) 0.022(4)
O(9) 0.049(4) 0.052(4) 0.129(7) -0.012(3) 0.026(4) -0.021(4)
O(10) 0.131(10) 0.095(8) 0.208(14) 0.038(7) 0.005(9) 0.050(8)
O(11) 0.052(5) 0.061(5) 0.109(6) -0.009(3) -0.008(4) 0.012(4)
O(12) 0.169(11) 0.078(6) 0.096(7) 0.028(6) 0.069(7) 0.022(5)
O(13) 0.067(5) 0.046(4) 0.101(6) -0.007(3) 0.003(4) -0.000(4)
O(14) 0.100(7) 0.075(6) 0.107(7) 0.013(5) 0.038(6) 0.019(5)
O(15) 0.112(9) 0.098(8) 0.182(12) 0.032(6) 0.023(8) 0.046(7)
O(16) 0.052(5) 0.065(5) 0.119(7) 0.008(4) 0.019(4) 0.011(4)
O(17) 0.121(8) 0.082(6) 0.091(6) 0.011(5) 0.059(6) 0.009(5)
O(18) 0.147(12) 0.106(9) 0.212(15) 0.040(8) -0.000(10) 0.030(9)
C(1) 0.063(7) 0.073(8) 0.037(5) 0.005(5) 0.002(5) 0.012(5)
C(2) 0.052(7) 0.073(7) 0.042(6) -0.009(5) 0.018(5) -0.009(5)
C(3) 0.038(5) 0.043(5) 0.025(4) 0.012(4) -0.003(3) -0.002(3)
C(4) 0.027(5) 0.051(5) 0.029(4) -0.004(4) 0.004(4) -0.002(4)
C(5) 0.043(5) 0.035(5) 0.026(4) 0.000(4) 0.004(3) 0.003(3)
C(6) 0.036(5) 0.054(6) 0.029(4) -0.000(4) 0.002(4) 0.007(4)
C(7) 0.039(5) 0.049(5) 0.030(4) 0.007(4) 0.010(4) 0.009(4)
C(8) 0.037(5) 0.052(5) 0.026(4) 0.005(4) 0.012(4) -0.002(4)
C(9) 0.063(7) 0.067(7) 0.031(5) -0.005(5) 0.007(5) -0.000(4)
C(10) 0.056(7) 0.090(9) 0.041(6) -0.003(6) -0.000(5) 0.000(5)
C(11) 0.076(9) 0.116(11) 0.040(6) -0.042(8) 0.014(6) -0.020(6)
C(12) 0.047(7) 0.111(10) 0.038(6) -0.023(6) 0.017(5) -0.023(6)
C(13) 0.029(5) 0.041(5) 0.036(4) 0.003(4) 0.007(3) 0.001(4)
C(14) 0.044(6) 0.047(5) 0.026(4) 0.005(4) 0.011(4) 0.001(4)
C(15) 0.038(5) 0.042(5) 0.039(5) 0.001(4) 0.004(4) 0.006(4)
C(16) 0.033(5) 0.049(5) 0.028(4) -0.002(4) 0.002(3) 0.000(4)
C(17) 0.024(4) 0.042(5) 0.032(4) 0.000(3) 0.001(3) -0.004(3)
C(18) 0.036(5) 0.044(5) 0.027(4) 0.007(4) 0.003(4) -0.004(3)
C(19) 0.050(8) 0.165(14) 0.039(6) -0.022(8) 0.017(5) -0.039(7)
C(20) 0.112(13) 0.142(14) 0.035(6) -0.051(10) 0.023(7) -0.026(7)
C(21) 0.053(7) 0.103(10) 0.042(6) 0.003(6) 0.007(5) -0.006(6)
C(22) 0.084(10) 0.099(9) 0.038(6) 0.011(7) 0.029(6) -0.007(6)
C(23) 0.045(6) 0.042(5) 0.036(5) 0.006(4) 0.008(4) -0.005(4)
C(24) 0.040(6) 0.052(6) 0.028(5) -0.005(4) 0.007(4) 0.001(4)
C(25) 0.037(5) 0.043(5) 0.025(4) 0.004(4) 0.008(3) -0.001(3)
C(26) 0.031(5) 0.054(5) 0.025(4) -0.001(4) 0.001(3) 0.001(3)
C(27) 0.040(5) 0.041(5) 0.031(4) 0.009(4) 0.006(4) 0.003(3)
C(28) 0.027(5) 0.043(5) 0.027(4) -0.001(4) 0.002(4) 0.006(3)
C(29) 0.045(6) 0.063(7) 0.044(6) -0.025(5) 0.018(5) -0.014(4)
C(30) 0.046(6) 0.083(8) 0.034(5) -0.007(5) -0.000(4) 0.002(5)
C(31) 0.057(9) 0.223(19) 0.036(6) -0.014(10) 0.015(6) -0.041(8)
C(32) 0.159(17) 0.185(17) 0.042(7) -0.122(14) 0.036(9) -0.042(8)
C(33) 0.047(5) 0.049(5) 0.026(4) 0.010(4) 0.006(4) 0.005(4)
C(34) 0.026(5) 0.043(5) 0.034(5) 0.010(4) -0.004(4) -0.001(4)
C(35) 0.045(5) 0.048(5) 0.026(4) -0.005(4) 0.010(4) 0.004(3)
C(36) 0.044(5) 0.041(5) 0.029(4) 0.002(4) 0.012(4) 0.001(3)
C(37) 0.035(5) 0.045(5) 0.027(4) 0.011(4) 0.001(3) 0.001(3)
C(38) 0.035(5) 0.054(6) 0.031(5) 0.010(4) 0.007(4) 0.007(4)
C(39) 0.049(6) 0.059(6) 0.025(4) 0.007(5) 0.006(4) -0.002(4)
C(40) 0.058(6) 0.056(6) 0.022(4) -0.000(5) -0.002(4) 0.005(4)
C(41) 0.050(6) 0.057(6) 0.050(6) -0.013(5) 0.004(5) -0.001(5)
C(42) 0.046(6) 0.060(6) 0.033(5) 0.004(5) 0.004(4) 0.001(4)
C(43) 0.033(5) 0.044(5) 0.037(5) 0.004(4) 0.014(4) 0.004(4)
C(44) 0.030(5) 0.045(5) 0.034(5) 0.007(4) 0.007(4) 0.001(4)
C(45) 0.033(5) 0.053(6) 0.034(4) 0.006(4) 0.005(4) 0.012(4)
C(46) 0.051(6) 0.032(5) 0.030(4) 0.000(4) 0.012(4) 0.002(3)
C(47) 0.025(5) 0.056(6) 0.031(4) -0.005(4) -0.001(3) 0.003(4)
C(48) 0.037(6) 0.045(5) 0.037(5) -0.010(4) 0.006(4) -0.004(4)
C(49) 0.072(9) 0.124(12) 0.041(6) 0.008(8) 0.026(6) -0.005(6)
C(50) 0.085(10) 0.141(13) 0.023(5) 0.032(9) -0.010(6) -0.012(6)
C(51) 0.033(6) 0.109(10) 0.046(6) 0.018(6) -0.005(4) -0.007(6)
C(52) 0.070(8) 0.095(10) 0.041(6) 0.013(7) 0.019(6) -0.006(6)
C(53) 0.023(4) 0.053(5) 0.019(4) 0.000(4) -0.004(3) 0.004(3)
C(54) 0.039(5) 0.055(6) 0.017(4) -0.008(4) 0.000(3) 0.001(3)
C(55) 0.035(5) 0.053(6) 0.022(4) 0.007(4) 0.005(3) 0.008(3)
C(56) 0.033(5) 0.057(6) 0.025(4) -0.003(4) 0.002(3) 0.006(4)
C(57) 0.045(6) 0.042(5) 0.034(5) 0.003(4) 0.010(4) 0.004(4)
C(58) 0.043(6) 0.049(5) 0.026(4) 0.006(4) 0.007(4) 0.003(4)
C(59) 0.054(7) 0.114(10) 0.040(6) 0.026(7) 0.010(5) 0.019(6)
C(60) 0.077(8) 0.104(10) 0.027(5) 0.031(7) 0.003(5) -0.001(5)
C(61) 0.042(5) 0.032(4) 0.025(4) 0.003(3) 0.000(3) -0.001(3)
C(62) 0.039(5) 0.055(6) 0.040(5) 0.013(4) 0.015(4) 0.006(4)
C(63) 0.061(7) 0.059(6) 0.028(4) -0.020(5) 0.005(4) 0.001(4)
C(64) 0.041(6) 0.092(8) 0.032(5) -0.008(5) 0.008(4) 0.018(5)
C(65) 0.048(6) 0.055(6) 0.039(5) 0.015(4) 0.009(4) 0.023(4)
C(66) 0.058(6) 0.030(4) 0.018(3) 0.014(4) 0.013(3) 0.013(3)
C(67) 0.057(6) 0.044(5) 0.031(4) 0.003(4) 0.021(4) 0.004(4)
C(68) 0.074(8) 0.047(6) 0.041(5) -0.010(5) 0.014(5) 0.003(4)
C(69) 0.043(6) 0.098(9) 0.027(4) -0.004(5) 0.001(4) 0.023(5)
C(70) 0.057(6) 0.043(5) 0.029(4) 0.009(4) 0.016(4) 0.013(4)
C(71) 0.028(4) 0.047(5) 0.022(4) 0.005(3) 0.003(3) 0.002(3)
C(72) 0.029(4) 0.053(6) 0.033(4) 0.008(4) 0.007(3) 0.015(4)
C(73) 0.025(4) 0.067(6) 0.030(4) -0.001(4) 0.001(3) 0.008(4)
C(74) 0.045(5) 0.071(7) 0.012(3) -0.027(5) -0.002(3) -0.009(3)
C(75) 0.063(7) 0.044(5) 0.031(4) 0.002(4) 0.015(4) 0.004(4)

loop_
_atom_type_symbol
_atom_type_description
_atom_type_scat_dispersion_real
_atom_type_scat_dispersion_imag
_atom_type_scat_source
Fe Fe 0.346 0.844
;
International Tables for Crystallography
(1992, Vol. C, Tables 4.2.6.8 and 6.1.1.4)
;
S S 0.125 0.123
;
International Tables for Crystallography
(1992, Vol. C, Tables 4.2.6.8 and 6.1.1.4)
;
O O 0.011 0.006
;
International Tables for Crystallography
(1992, Vol. C, Tables 4.2.6.8 and 6.1.1.4)
;
C C 0.003 0.002
;
International Tables for Crystallography
(1992, Vol. C, Tables 4.2.6.8 and 6.1.1.4)
;
H H 0.000 0.000
;
International Tables for Crystallography
(1992, Vol. C, Table 6.1.1.4)
;

loop_
_geom_angle_atom_site_label_1
_geom_angle_atom_site_label_2
_geom_angle_atom_site_label_3
_geom_angle
_geom_angle_publ_flag
_geom_angle_site_symmetry_1
_geom_angle_site_symmetry_3
C(61) Fe(1) C(62) 40.8(3) yes . .
C(61) Fe(1) C(63) 68.8(3) yes . .
C(61) Fe(1) C(64) 67.8(4) yes . .
C(61) Fe(1) C(65) 40.5(3) yes . .
C(61) Fe(1) C(66) 178.8(3) yes . .
C(61) Fe(1) C(67) 140.9(3) yes . .
C(61) Fe(1) C(68) 112.4(4) yes . .
C(61) Fe(1) C(69) 111.8(4) yes . .
C(61) Fe(1) C(70) 138.2(4) yes . .
C(62) Fe(1) C(63) 40.9(4) yes . .
C(62) Fe(1) C(64) 68.0(4) yes . .
C(62) Fe(1) C(65) 68.7(4) yes . .
C(62) Fe(1) C(66) 138.1(3) yes . .
C(62) Fe(1) C(67) 178.2(3) yes . .
C(62) Fe(1) C(68) 140.7(4) yes . .
C(62) Fe(1) C(69) 112.6(4) yes . .
C(62) Fe(1) C(70) 110.9(4) yes . .
C(63) Fe(1) C(64) 40.7(4) yes . .
C(63) Fe(1) C(65) 69.2(4) yes . .
C(63) Fe(1) C(66) 110.5(3) yes . .
C(63) Fe(1) C(67) 137.8(4) yes . .
C(63) Fe(1) C(68) 178.4(4) yes . .
C(63) Fe(1) C(69) 140.6(4) yes . .
C(63) Fe(1) C(70) 111.7(4) yes . .
C(64) Fe(1) C(65) 40.7(4) yes . .
C(64) Fe(1) C(66) 112.5(4) yes . .
C(64) Fe(1) C(67) 111.8(4) yes . .
C(64) Fe(1) C(68) 138.5(4) yes . .
C(64) Fe(1) C(69) 178.6(4) yes . .
C(64) Fe(1) C(70) 140.9(4) yes . .
C(65) Fe(1) C(66) 140.4(4) yes . .
C(65) Fe(1) C(67) 112.4(4) yes . .
C(65) Fe(1) C(68) 111.0(4) yes . .
C(65) Fe(1) C(69) 138.2(4) yes . .
C(65) Fe(1) C(70) 178.4(4) yes . .
C(66) Fe(1) C(67) 40.2(3) yes . .
C(66) Fe(1) C(68) 68.2(3) yes . .
C(66) Fe(1) C(69) 68.0(4) yes . .
C(66) Fe(1) C(70) 40.9(4) yes . .
C(67) Fe(1) C(68) 40.6(4) yes . .
C(67) Fe(1) C(69) 67.7(4) yes . .
C(67) Fe(1) C(70) 68.0(3) yes . .
C(68) Fe(1) C(69) 40.2(4) yes . .
C(68) Fe(1) C(70) 68.2(4) yes . .
C(69) Fe(1) C(70) 40.3(4) yes . .
C(71) Fe(2) C(71) 180.0(4) yes . 2_665
C(71) Fe(2) C(72) 40.2(3) yes . .
C(71) Fe(2) C(72) 139.8(3) yes . 2_665
C(71) Fe(2) C(73) 67.8(3) yes . .
C(71) Fe(2) C(73) 112.2(3) yes . 2_665
C(71) Fe(2) C(74) 68.4(3) yes . .
C(71) Fe(2) C(74) 111.6(3) yes . 2_665
C(71) Fe(2) C(75) 41.4(3) yes . .
C(71) Fe(2) C(75) 138.6(3) yes . 2_665
C(71) Fe(2) C(72) 139.8(3) yes 2_665 .
C(71) Fe(2) C(72) 40.2(3) yes 2_665 2_665
C(71) Fe(2) C(73) 112.2(3) yes 2_665 .
C(71) Fe(2) C(73) 67.8(3) yes 2_665 2_665
C(71) Fe(2) C(74) 111.6(3) yes 2_665 .
C(71) Fe(2) C(74) 68.4(3) yes 2_665 2_665
C(71) Fe(2) C(75) 138.6(3) yes 2_665 .
C(71) Fe(2) C(75) 41.4(3) yes 2_665 2_665
C(72) Fe(2) C(72) 180.0(4) yes . 2_665
C(72) Fe(2) C(73) 40.2(3) yes . .
C(72) Fe(2) C(73) 139.8(3) yes . 2_665
C(72) Fe(2) C(74) 67.7(3) yes . .
C(72) Fe(2) C(74) 112.3(3) yes . 2_665
C(72) Fe(2) C(75) 68.6(3) yes . .
C(72) Fe(2) C(75) 111.4(3) yes . 2_665
C(72) Fe(2) C(73) 139.8(3) yes 2_665 .
C(72) Fe(2) C(73) 40.2(3) yes 2_665 2_665
C(72) Fe(2) C(74) 112.3(3) yes 2_665 .
C(72) Fe(2) C(74) 67.7(3) yes 2_665 2_665
C(72) Fe(2) C(75) 111.4(3) yes 2_665 .
C(72) Fe(2) C(75) 68.6(3) yes 2_665 2_665
C(73) Fe(2) C(73) 180.0(5) yes . 2_665
C(73) Fe(2) C(74) 40.1(4) yes . .
C(73) Fe(2) C(74) 139.9(4) yes . 2_665
C(73) Fe(2) C(75) 68.2(3) yes . .
C(73) Fe(2) C(75) 111.8(3) yes . 2_665
C(73) Fe(2) C(74) 139.9(4) yes 2_665 .
C(73) Fe(2) C(74) 40.1(4) yes 2_665 2_665
C(73) Fe(2) C(75) 111.8(3) yes 2_665 .
C(73) Fe(2) C(75) 68.2(3) yes 2_665 2_665
C(74) Fe(2) C(74) 180.0(5) yes . 2_665
C(74) Fe(2) C(75) 40.7(3) yes . .
C(74) Fe(2) C(75) 139.3(3) yes . 2_665
C(74) Fe(2) C(75) 139.3(3) yes 2_665 .
C(74) Fe(2) C(75) 40.7(3) yes 2_665 2_665
C(75) Fe(2) C(75) 180.0(5) yes . 2_665
C(1) S(1) C(3) 100.0(4) yes . .
C(2) S(2) C(4) 101.6(4) yes . .
C(3) S(3) C(5) 94.4(4) yes . .
C(4) S(4) C(5) 95.3(4) yes . .
C(6) S(5) C(7) 94.6(4) yes . .
C(6) S(6) C(8) 95.1(4) yes . .
C(7) S(7) C(9) 102.5(4) yes . .
C(8) S(8) C(10) 101.1(5) yes . .
C(11) S(9) C(13) 101.8(5) yes . .
C(12) S(10) C(14) 101.2(5) yes . .
C(13) S(11) C(15) 94.7(4) yes . .
C(14) S(12) C(15) 95.9(4) yes . .
C(16) S(13) C(17) 94.9(4) yes . .
C(16) S(14) C(18) 95.2(4) yes . .
C(17) S(15) C(19) 102.2(5) yes . .
C(18) S(16) C(20) 101.3(6) yes . .
C(21) S(17) C(23) 101.5(5) yes . .
C(22) S(18) C(24) 102.0(5) yes . .
C(23) S(19) C(25) 95.0(4) yes . .
C(24) S(20) C(25) 95.7(4) yes . .
C(26) S(21) C(27) 94.9(4) yes . .
C(26) S(22) C(28) 96.2(4) yes . .
C(27) S(23) C(29) 101.4(4) yes . .
C(28) S(24) C(30) 101.5(4) yes . .
C(31) S(25) C(33) 100.5(5) yes . .
C(32) S(26) C(34) 102.4(6) yes . .
C(33) S(27) C(35) 95.3(4) yes . .
C(34) S(28) C(35) 95.1(4) yes . .
C(36) S(29) C(37) 94.7(4) yes . .
C(36) S(30) C(38) 95.5(4) yes . .
C(37) S(31) C(39) 101.6(4) yes . .
C(38) S(32) C(40) 100.4(4) yes . .
C(41) S(33) C(43) 103.3(4) yes . .
C(42) S(34) C(44) 100.0(4) yes . .
C(43) S(35) C(45) 95.6(4) yes . .
C(44) S(36) C(45) 95.2(4) yes . .
C(46) S(37) C(47) 95.5(4) yes . .
C(46) S(38) C(48) 95.4(4) yes . .
C(47) S(39) C(49) 101.4(5) yes . .
C(48) S(40) C(50) 99.9(5) yes . .
C(51) S(41) C(53) 102.2(4) yes . .
C(52) S(42) C(54) 100.3(5) yes . .
C(53) S(43) C(55) 94.9(4) yes . .
C(54) S(44) C(55) 95.4(4) yes . .
C(56) S(45) C(57) 95.5(4) yes . .
C(56) S(46) C(58) 95.4(4) yes . .
C(57) S(47) C(59) 100.2(5) yes . .
C(58) S(48) C(60) 102.3(5) yes . .
O(1) S(49) O(2) 113.7(5) yes . .
O(1) S(49) O(3) 113.7(5) yes . .
O(1) S(49) C(61) 105.0(4) yes . .
O(2) S(49) O(3) 110.5(5) yes . .
O(2) S(49) C(61) 106.5(4) yes . .
O(3) S(49) C(61) 106.8(4) yes . .
O(4) S(50) O(5) 112.4(4) yes . .
O(4) S(50) O(6) 113.8(5) yes . .
O(4) S(50) C(66) 106.2(3) yes . .
O(5) S(50) O(6) 110.9(4) yes . .
O(5) S(50) C(66) 107.4(4) yes . .
O(6) S(50) C(66) 105.7(4) yes . .
O(7) S(51) O(8) 112.3(5) yes . .
O(7) S(51) O(9) 112.0(5) yes . .
O(7) S(51) C(71) 108.5(4) yes . .
O(8) S(51) O(9) 113.1(5) yes . .
O(8) S(51) C(71) 105.3(4) yes . .
O(9) S(51) C(71) 105.1(4) yes . .
S(1) C(1) C(2) 114.5(8) yes . .
S(2) C(2) C(1) 114.6(7) yes . .
S(1) C(3) S(3) 114.4(5) yes . .
S(1) C(3) C(4) 128.7(7) yes . .
S(3) C(3) C(4) 116.9(6) yes . .
S(2) C(4) S(4) 115.1(5) yes . .
S(2) C(4) C(3) 128.0(6) yes . .
S(4) C(4) C(3) 116.8(7) yes . .
S(3) C(5) S(4) 115.3(4) yes . .
S(3) C(5) C(6) 123.1(7) yes . .
S(4) C(5) C(6) 121.6(6) yes . .
S(5) C(6) S(6) 115.8(4) yes . .
S(5) C(6) C(5) 123.3(7) yes . .
S(6) C(6) C(5) 120.9(7) yes . .
S(5) C(7) S(7) 114.1(5) yes . .
S(5) C(7) C(8) 117.2(7) yes . .
S(7) C(7) C(8) 128.7(6) yes . .
S(6) C(8) S(8) 115.7(5) yes . .
S(6) C(8) C(7) 116.9(6) yes . .
S(8) C(8) C(7) 127.3(7) yes . .
S(7) C(9) C(10) 117.3(8) yes . .
S(8) C(10) C(9) 113.7(8) yes . .
S(9) C(11) C(12) 119.3(9) yes . .
S(10) C(12) C(11) 117.8(9) yes . .
S(9) C(13) S(11) 115.3(5) yes . .
S(9) C(13) C(14) 127.7(7) yes . .
S(11) C(13) C(14) 116.9(6) yes . .
S(10) C(14) S(12) 115.2(5) yes . .
S(10) C(14) C(13) 128.7(6) yes . .
S(12) C(14) C(13) 116.0(7) yes . .
S(11) C(15) S(12) 115.6(5) yes . .
S(11) C(15) C(16) 123.5(8) yes . .
S(12) C(15) C(16) 120.9(6) yes . .
S(13) C(16) S(14) 115.1(4) yes . .
S(13) C(16) C(15) 123.0(7) yes . .
S(14) C(16) C(15) 121.7(7) yes . .
S(13) C(17) S(15) 115.2(4) yes . .
S(13) C(17) C(18) 117.1(7) yes . .
S(15) C(17) C(18) 127.8(6) yes . .
S(14) C(18) S(16) 114.1(5) yes . .
S(14) C(18) C(17) 117.3(6) yes . .
S(16) C(18) C(17) 128.5(7) yes . .
S(15) C(19) C(20) 120.0(10) yes . .
S(16) C(20) C(19) 121.9(10) yes . .
S(17) C(21) C(22) 116.9(8) yes . .
S(18) C(22) C(21) 115.9(9) yes . .
S(17) C(23) S(19) 114.5(5) yes . .
S(17) C(23) C(24) 127.6(7) yes . .
S(19) C(23) C(24) 117.9(6) yes . .
S(18) C(24) S(20) 114.0(5) yes . .
S(18) C(24) C(23) 129.7(7) yes . .
S(20) C(24) C(23) 116.4(7) yes . .
S(19) C(25) S(20) 114.8(4) yes . .
S(19) C(25) C(26) 121.5(7) yes . .
S(20) C(25) C(26) 123.6(6) yes . .
S(21) C(26) S(22) 114.9(4) yes . .
S(21) C(26) C(25) 122.2(7) yes . .
S(22) C(26) C(25) 122.9(7) yes . .
S(21) C(27) S(23) 113.1(5) yes . .
S(21) C(27) C(28) 118.1(7) yes . .
S(23) C(27) C(28) 128.8(6) yes . .
S(22) C(28) S(24) 115.6(5) yes . .
S(22) C(28) C(27) 115.9(6) yes . .
S(24) C(28) C(27) 128.5(7) yes . .
S(23) C(29) C(30) 115.1(7) yes . .
S(24) C(30) C(29) 116.9(7) yes . .
S(25) C(31) C(32) 125.0(10) yes . .
S(26) C(32) C(31) 128.2(13) yes . .
S(25) C(33) S(27) 115.1(5) yes . .
S(25) C(33) C(34) 128.1(7) yes . .
S(27) C(33) C(34) 116.8(6) yes . .
S(26) C(34) S(28) 114.9(5) yes . .
S(26) C(34) C(33) 127.9(6) yes . .
S(28) C(34) C(33) 117.3(7) yes . .
S(27) C(35) S(28) 115.5(4) yes . .
S(27) C(35) C(36) 121.7(7) yes . .
S(28) C(35) C(36) 122.8(7) yes . .
S(29) C(36) S(30) 115.6(4) yes . .
S(29) C(36) C(35) 121.8(7) yes . .
S(30) C(36) C(35) 122.5(8) yes . .
S(29) C(37) S(31) 113.2(5) yes . .
S(29) C(37) C(38) 117.6(7) yes . .
S(31) C(37) C(38) 129.2(6) yes . .
S(30) C(38) S(32) 115.2(5) yes . .
S(30) C(38) C(37) 116.5(6) yes . .
S(32) C(38) C(37) 128.3(7) yes . .
S(31) C(39) C(40) 114.0(6) yes . .
S(32) C(40) C(39) 114.3(6) yes . .
S(33) C(41) C(42) 112.7(6) yes . .
S(34) C(42) C(41) 113.9(8) yes . .
S(33) C(43) S(35) 116.1(5) yes . .
S(33) C(43) C(44) 127.1(7) yes . .
S(35) C(43) C(44) 116.7(6) yes . .
S(34) C(44) S(36) 113.4(5) yes . .
S(34) C(44) C(43) 129.3(7) yes . .
S(36) C(44) C(43) 117.2(7) yes . .
S(35) C(45) S(36) 115.2(5) yes . .
S(35) C(45) C(46) 121.2(8) yes . .
S(36) C(45) C(46) 123.6(7) yes . .
S(37) C(46) S(38) 114.9(5) yes . .
S(37) C(46) C(45) 122.8(7) yes . .
S(38) C(46) C(45) 122.2(8) yes . .
S(37) C(47) S(39) 113.3(5) yes . .
S(37) C(47) C(48) 116.6(7) yes . .
S(39) C(47) C(48) 130.1(7) yes . .
S(38) C(48) S(40) 115.1(5) yes . .
S(38) C(48) C(47) 117.5(7) yes . .
S(40) C(48) C(47) 127.4(7) yes . .
S(39) C(49) C(50) 117.1(10) yes . .
S(40) C(50) C(49) 119.8(9) yes . .
S(41) C(51) C(52) 118.6(8) yes . .
S(42) C(52) C(51) 117.0(9) yes . .
S(41) C(53) S(43) 113.4(5) yes . .
S(41) C(53) C(54) 128.6(6) yes . .
S(43) C(53) C(54) 117.9(5) yes . .
S(42) C(54) S(44) 114.7(5) yes . .
S(42) C(54) C(53) 128.7(6) yes . .
S(44) C(54) C(53) 116.6(6) yes . .
S(43) C(55) S(44) 115.0(4) yes . .
S(43) C(55) C(56) 122.2(7) yes . .
S(44) C(55) C(56) 122.8(7) yes . .
S(45) C(56) S(46) 115.2(4) yes . .
S(45) C(56) C(55) 123.4(7) yes . .
S(46) C(56) C(55) 121.4(7) yes . .
S(45) C(57) S(47) 115.8(5) yes . .
S(45) C(57) C(58) 116.8(7) yes . .
S(47) C(57) C(58) 127.4(7) yes . .
S(46) C(58) S(48) 114.2(6) yes . .
S(46) C(58) C(57) 116.8(6) yes . .
S(48) C(58) C(57) 128.8(7) yes . .
S(47) C(59) C(60) 113.5(9) yes . .
S(48) C(60) C(59) 114.7(7) yes . .
Fe(1) C(61) S(49) 128.3(4) yes . .
Fe(1) C(61) C(62) 70.3(5) yes . .
Fe(1) C(61) C(65) 70.2(5) yes . .
S(49) C(61) C(62) 123.8(7) yes . .
S(49) C(61) C(65) 126.9(7) yes . .
C(62) C(61) C(65) 109.2(8) yes . .
Fe(1) C(62) C(61) 68.9(5) yes . .
Fe(1) C(62) C(63) 69.1(5) yes . .
C(61) C(62) C(63) 107.5(8) yes . .
Fe(1) C(63) C(62) 70.0(5) yes . .
Fe(1) C(63) C(64) 69.8(5) yes . .
C(62) C(63) C(64) 106.9(9) yes . .
Fe(1) C(64) C(63) 69.6(5) yes . .
Fe(1) C(64) C(65) 69.8(5) yes . .
C(63) C(64) C(65) 109.6(9) yes . .
Fe(1) C(65) C(61) 69.2(5) yes . .
Fe(1) C(65) C(64) 69.6(6) yes . .
C(61) C(65) C(64) 106.7(9) yes . .
Fe(1) C(66) S(50) 128.9(4) yes . .
Fe(1) C(66) C(67) 70.7(5) yes . .
Fe(1) C(66) C(70) 70.1(5) yes . .
S(50) C(66) C(67) 125.9(7) yes . .
S(50) C(66) C(70) 125.5(6) yes . .
C(67) C(66) C(70) 108.4(8) yes . .
Fe(1) C(67) C(66) 69.1(5) yes . .
Fe(1) C(67) C(68) 69.4(5) yes . .
C(66) C(67) C(68) 108.0(9) yes . .
Fe(1) C(68) C(67) 69.9(5) yes . .
Fe(1) C(68) C(69) 69.4(5) yes . .
C(67) C(68) C(69) 107.2(9) yes . .
Fe(1) C(69) C(68) 70.4(5) yes . .
Fe(1) C(69) C(70) 70.3(5) yes . .
C(68) C(69) C(70) 109.5(9) yes . .
Fe(1) C(70) C(66) 69.0(5) yes . .
Fe(1) C(70) C(69) 69.4(6) yes . .
C(66) C(70) C(69) 106.9(8) yes . .
Fe(2) C(71) S(51) 127.6(4) yes . .
Fe(2) C(71) C(72) 69.1(5) yes . .
Fe(2) C(71) C(75) 69.3(5) yes . .
S(51) C(71) C(72) 127.4(7) yes . .
S(51) C(71) C(75) 125.3(7) yes . .
C(72) C(71) C(75) 107.3(7) yes . .
Fe(2) C(72) C(71) 70.7(5) yes . .
Fe(2) C(72) C(73) 71.6(5) yes . .
C(71) C(72) C(73) 109.8(8) yes . .
Fe(2) C(73) C(72) 68.2(5) yes . .
Fe(2) C(73) C(74) 68.7(4) yes . .
C(72) C(73) C(74) 107.1(8) yes . .
Fe(2) C(74) C(73) 71.2(4) yes . .
Fe(2) C(74) C(75) 70.0(4) yes . .
C(73) C(74) C(75) 109.4(8) yes . .
Fe(2) C(75) C(71) 69.3(5) yes . .
Fe(2) C(75) C(74) 69.3(5) yes . .
C(71) C(75) C(74) 106.4(8) yes . .
H(61) O(10) H(62) 119.8 no . .
H(63) O(11) H(64) 122.9 no . .
H(65) O(12) H(66) 122.7 no . .
H(67) O(13) H(68) 121.1 no . .
H(69) O(14) H(70) 123.1 no . .
H(71) O(15) H(72) 123.6 no . .
H(73) O(16) H(74) 120.6 no . .
H(75) O(17) H(76) 123.5 no . .
H(77) O(18) H(78) 119.9 no . .
S(1) C(1) H(1) 109.7 no . .
S(1) C(1) H(2) 108.2 no . .
C(2) C(1) H(1) 107.9 no . .
C(2) C(1) H(2) 106.9 no . .
H(1) C(1) H(2) 109.5 no . .
S(2) C(2) H(3) 108.0 no . .
S(2) C(2) H(4) 106.1 no . .
C(1) C(2) H(3) 108.9 no . .
C(1) C(2) H(4) 107.5 no . .
H(3) C(2) H(4) 111.9 no . .
S(7) C(9) H(5) 106.9 no . .
S(7) C(9) H(6) 107.9 no . .
C(10) C(9) H(5) 107.1 no . .
C(10) C(9) H(6) 106.7 no . .
H(5) C(9) H(6) 111.1 no . .
S(8) C(10) H(7) 107.5 no . .
S(8) C(10) H(8) 109.7 no . .
C(9) C(10) H(7) 105.4 no . .
C(9) C(10) H(8) 108.6 no . .
H(7) C(10) H(8) 112.0 no . .
S(9) C(11) H(9) 108.8 no . .
S(9) C(11) H(10) 108.2 no . .
C(12) C(11) H(9) 107.1 no . .
C(12) C(11) H(10) 104.3 no . .
H(9) C(11) H(10) 108.7 no . .
S(10) C(12) H(11) 107.4 no . .
S(10) C(12) H(12) 109.8 no . .
C(11) C(12) H(11) 104.5 no . .
C(11) C(12) H(12) 107.9 no . .
H(11) C(12) H(12) 109.2 no . .
S(15) C(19) H(13) 103.0 no . .
S(15) C(19) H(14) 103.1 no . .
C(20) C(19) H(13) 108.8 no . .
C(20) C(19) H(14) 107.3 no . .
H(13) C(19) H(14) 114.9 no . .
S(16) C(20) H(15) 105.1 no . .
S(16) C(20) H(16) 106.5 no . .
C(19) C(20) H(15) 106.2 no . .
C(19) C(20) H(16) 105.4 no . .
H(15) C(20) H(16) 111.8 no . .
S(17) C(21) H(17) 107.1 no . .
S(17) C(21) H(18) 108.3 no . .
C(22) C(21) H(17) 105.5 no . .
C(22) C(21) H(18) 108.0 no . .
H(17) C(21) H(18) 111.1 no . .
S(18) C(22) H(19) 107.2 no . .
S(18) C(22) H(20) 107.7 no . .
C(21) C(22) H(19) 108.6 no . .
C(21) C(22) H(20) 106.7 no . .
H(19) C(22) H(20) 110.7 no . .
S(23) C(29) H(21) 108.7 no . .
S(23) C(29) H(22) 110.3 no . .
C(30) C(29) H(21) 108.1 no . .
C(30) C(29) H(22) 107.6 no . .
H(21) C(29) H(22) 106.8 no . .
S(24) C(30) H(23) 106.6 no . .
S(24) C(30) H(24) 107.1 no . .
C(29) C(30) H(23) 106.5 no . .
C(29) C(30) H(24) 107.8 no . .
H(23) C(30) H(24) 112.0 no . .
S(25) C(31) H(25) 104.2 no . .
S(25) C(31) H(26) 102.1 no . .
C(32) C(31) H(25) 107.2 no . .
C(32) C(31) H(26) 105.4 no . .
H(25) C(31) H(26) 113.0 no . .
S(26) C(32) H(27) 104.9 no . .
S(26) C(32) H(28) 105.4 no . .
C(31) C(32) H(27) 102.7 no . .
C(31) C(32) H(28) 104.3 no . .
H(27) C(32) H(28) 111.2 no . .
S(31) C(39) H(29) 110.2 no . .
S(31) C(39) H(30) 110.5 no . .
C(40) C(39) H(29) 107.4 no . .
C(40) C(39) H(30) 108.1 no . .
H(29) C(39) H(30) 106.3 no . .
S(32) C(40) H(31) 107.6 no . .
S(32) C(40) H(32) 108.2 no . .
C(39) C(40) H(31) 108.8 no . .
C(39) C(40) H(32) 108.5 no . .
H(31) C(40) H(32) 109.4 no . .
S(33) C(41) H(33) 108.4 no . .
S(33) C(41) H(34) 107.9 no . .
C(42) C(41) H(33) 109.0 no . .
C(42) C(41) H(34) 109.4 no . .
H(33) C(41) H(34) 109.3 no . .
S(34) C(42) H(35) 109.8 no . .
S(34) C(42) H(36) 107.3 no . .
C(41) C(42) H(35) 109.0 no . .
C(41) C(42) H(36) 106.9 no . .
H(35) C(42) H(36) 109.8 no . .
S(39) C(49) H(37) 102.8 no . .
S(39) C(49) H(38) 107.5 no . .
C(50) C(49) H(37) 108.8 no . .
C(50) C(49) H(38) 109.7 no . .
H(37) C(49) H(38) 110.7 no . .
S(40) C(50) H(39) 104.8 no . .
S(40) C(50) H(40) 105.7 no . .
C(49) C(50) H(39) 107.1 no . .
C(49) C(50) H(40) 107.4 no . .
H(39) C(50) H(40) 112.1 no . .
S(41) C(51) H(41) 107.0 no . .
S(41) C(51) H(42) 107.3 no . .
C(52) C(51) H(41) 106.4 no . .
C(52) C(51) H(42) 108.9 no . .
H(41) C(51) H(42) 108.2 no . .
S(42) C(52) H(43) 108.4 no . .
S(42) C(52) H(44) 106.9 no . .
C(51) C(52) H(43) 108.8 no . .
C(51) C(52) H(44) 104.5 no . .
H(43) C(52) H(44) 111.2 no . .
S(47) C(59) H(45) 109.0 no . .
S(47) C(59) H(46) 108.7 no . .
C(60) C(59) H(45) 109.0 no . .
C(60) C(59) H(46) 107.4 no . .
H(45) C(59) H(46) 109.1 no . .
S(48) C(60) H(47) 109.3 no . .
S(48) C(60) H(48) 108.3 no . .
C(59) C(60) H(47) 109.2 no . .
C(59) C(60) H(48) 108.4 no . .
H(47) C(60) H(48) 106.6 no . .
Fe(1) C(62) H(49) 126.6 no . .
C(61) C(62) H(49) 127.2 no . .
C(63) C(62) H(49) 125.2 no . .
Fe(1) C(63) H(50) 125.6 no . .
C(62) C(63) H(50) 127.0 no . .
C(64) C(63) H(50) 126.0 no . .
Fe(1) C(64) H(51) 124.2 no . .
C(63) C(64) H(51) 125.2 no . .
C(65) C(64) H(51) 125.1 no . .
Fe(1) C(65) H(52) 126.1 no . .
C(61) C(65) H(52) 127.3 no . .
C(64) C(65) H(52) 126.0 no . .
Fe(1) C(67) H(53) 126.8 no . .
C(66) C(67) H(53) 126.3 no . .
C(68) C(67) H(53) 125.6 no . .
Fe(1) C(68) H(54) 126.6 no . .
C(67) C(68) H(54) 125.5 no . .
C(69) C(68) H(54) 127.3 no . .
Fe(1) C(69) H(55) 125.9 no . .
C(68) C(69) H(55) 125.1 no . .
C(70) C(69) H(55) 125.5 no . .
Fe(1) C(70) H(56) 125.1 no . .
C(66) C(70) H(56) 127.0 no . .
C(69) C(70) H(56) 126.0 no . .
Fe(2) C(72) H(57) 126.7 no . .
C(71) C(72) H(57) 124.7 no . .
C(73) C(72) H(57) 125.4 no . .
Fe(2) C(73) H(58) 127.3 no . .
C(72) C(73) H(58) 126.1 no . .
C(74) C(73) H(58) 126.9 no . .
Fe(2) C(74) H(59) 126.7 no . .
C(73) C(74) H(59) 125.4 no . .
C(75) C(74) H(59) 125.2 no . .
Fe(2) C(75) H(60) 124.6 no . .
C(71) C(75) H(60) 127.5 no . .
C(74) C(75) H(60) 126.0 no . .

loop_
_geom_bond_atom_site_label_1
_geom_bond_atom_site_label_2
_geom_bond_distance
_geom_bond_publ_flag
_geom_bond_site_symmetry_2
Fe(1) C(61) 2.033(9) yes .
Fe(1) C(62) 2.052(9) yes .
Fe(1) C(63) 2.041(8) yes .
Fe(1) C(64) 2.043(9) yes .
Fe(1) C(65) 2.046(11) yes .
Fe(1) C(66) 2.032(9) yes .
Fe(1) C(67) 2.054(9) yes .
Fe(1) C(68) 2.047(9) yes .
Fe(1) C(69) 2.034(9) yes .
Fe(1) C(70) 2.046(10) yes .
Fe(2) C(71) 2.039(9) yes .
Fe(2) C(71) 2.039(9) yes 2_665
Fe(2) C(72) 2.019(10) yes .
Fe(2) C(72) 2.019(10) yes 2_665
Fe(2) C(73) 2.062(8) yes .
Fe(2) C(73) 2.062(8) yes 2_665
Fe(2) C(74) 2.030(7) yes .
Fe(2) C(74) 2.030(7) yes 2_665
Fe(2) C(75) 2.038(10) yes .
Fe(2) C(75) 2.038(10) yes 2_665
S(1) C(1) 1.807(12) yes .
S(1) C(3) 1.757(7) yes .
S(2) C(2) 1.785(9) yes .
S(2) C(4) 1.757(10) yes .
S(3) C(3) 1.761(9) yes .
S(3) C(5) 1.732(8) yes .
S(4) C(4) 1.743(8) yes .
S(4) C(5) 1.726(10) yes .
S(5) C(6) 1.724(10) yes .
S(5) C(7) 1.749(8) yes .
S(6) C(6) 1.734(8) yes .
S(6) C(8) 1.732(10) yes .
S(7) C(7) 1.743(10) yes .
S(7) C(9) 1.791(9) yes .
S(8) C(8) 1.740(8) yes .
S(8) C(10) 1.783(13) yes .
S(9) C(11) 1.770(14) yes .
S(9) C(13) 1.743(8) yes .
S(10) C(12) 1.784(10) yes .
S(10) C(14) 1.735(11) yes .
S(11) C(13) 1.760(9) yes .
S(11) C(15) 1.736(8) yes .
S(12) C(14) 1.747(8) yes .
S(12) C(15) 1.720(10) yes .
S(13) C(16) 1.748(10) yes .
S(13) C(17) 1.749(7) yes .
S(14) C(16) 1.731(8) yes .
S(14) C(18) 1.746(10) yes .
S(15) C(17) 1.748(9) yes .
S(15) C(19) 1.791(12) yes .
S(16) C(18) 1.746(8) yes .
S(16) C(20) 1.729(15) yes .
S(17) C(21) 1.774(13) yes .
S(17) C(23) 1.751(8) yes .
S(18) C(22) 1.787(11) yes .
S(18) C(24) 1.733(11) yes .
S(19) C(23) 1.740(10) yes .
S(19) C(25) 1.751(8) yes .
S(20) C(24) 1.755(8) yes .
S(20) C(25) 1.725(10) yes .
S(21) C(26) 1.744(10) yes .
S(21) C(27) 1.756(8) yes .
S(22) C(26) 1.728(8) yes .
S(22) C(28) 1.758(9) yes .
S(23) C(27) 1.755(10) yes .
S(23) C(29) 1.810(9) yes .
S(24) C(28) 1.736(8) yes .
S(24) C(30) 1.784(12) yes .
S(25) C(31) 1.798(15) yes .
S(25) C(33) 1.750(8) yes .
S(26) C(32) 1.725(15) yes .
S(26) C(34) 1.742(10) yes .
S(27) C(33) 1.732(9) yes .
S(27) C(35) 1.736(9) yes .
S(28) C(34) 1.734(8) yes .
S(28) C(35) 1.730(10) yes .
S(29) C(36) 1.731(10) yes .
S(29) C(37) 1.766(7) yes .
S(30) C(36) 1.732(8) yes .
S(30) C(38) 1.756(10) yes .
S(31) C(37) 1.752(9) yes .
S(31) C(39) 1.787(8) yes .
S(32) C(38) 1.735(8) yes .
S(32) C(40) 1.785(10) yes .
S(33) C(41) 1.797(11) yes .
S(33) C(43) 1.741(9) yes .
S(34) C(42) 1.803(10) yes .
S(34) C(44) 1.752(10) yes .
S(35) C(43) 1.735(9) yes .
S(35) C(45) 1.751(9) yes .
S(36) C(44) 1.751(8) yes .
S(36) C(45) 1.730(10) yes .
S(37) C(46) 1.743(10) yes .
S(37) C(47) 1.761(9) yes .
S(38) C(46) 1.740(9) yes .
S(38) C(48) 1.753(10) yes .
S(39) C(47) 1.738(10) yes .
S(39) C(49) 1.799(12) yes .
S(40) C(48) 1.752(9) yes .
S(40) C(50) 1.789(15) yes .
S(41) C(51) 1.766(12) yes .
S(41) C(53) 1.756(7) yes .
S(42) C(52) 1.773(11) yes .
S(42) C(54) 1.742(9) yes .
S(43) C(53) 1.750(8) yes .
S(43) C(55) 1.737(8) yes .
S(44) C(54) 1.752(7) yes .
S(44) C(55) 1.739(9) yes .
S(45) C(56) 1.729(10) yes .
S(45) C(57) 1.747(9) yes .
S(46) C(56) 1.741(9) yes .
S(46) C(58) 1.743(10) yes .
S(47) C(57) 1.746(10) yes .
S(47) C(59) 1.792(12) yes .
S(48) C(58) 1.749(9) yes .
S(48) C(60) 1.774(13) yes .
S(49) O(1) 1.430(9) yes .
S(49) O(2) 1.440(7) yes .
S(49) O(3) 1.448(10) yes .
S(49) C(61) 1.758(9) yes .
S(50) O(4) 1.432(8) yes .
S(50) O(5) 1.446(7) yes .
S(50) O(6) 1.448(8) yes .
S(50) C(66) 1.759(9) yes .
S(51) O(7) 1.433(8) yes .
S(51) O(8) 1.439(8) yes .
S(51) O(9) 1.441(7) yes .
S(51) C(71) 1.756(8) yes .
C(1) C(2) 1.474(16) yes .
C(3) C(4) 1.337(13) yes .
C(5) C(6) 1.388(11) yes .
C(7) C(8) 1.347(13) yes .
C(9) C(10) 1.483(17) yes .
C(11) C(12) 1.422(18) yes .
C(13) C(14) 1.361(13) yes .
C(15) C(16) 1.380(12) yes .
C(17) C(18) 1.339(13) yes .
C(19) C(20) 1.39(2) yes .
C(21) C(22) 1.485(19) yes .
C(23) C(24) 1.335(14) yes .
C(25) C(26) 1.354(11) yes .
C(27) C(28) 1.333(13) yes .
C(29) C(30) 1.466(15) yes .
C(31) C(32) 1.29(2) yes .
C(33) C(34) 1.356(13) yes .
C(35) C(36) 1.380(12) yes .
C(37) C(38) 1.329(13) yes .
C(39) C(40) 1.519(15) yes .
C(41) C(42) 1.523(15) yes .
C(43) C(44) 1.356(13) yes .
C(45) C(46) 1.357(12) yes .
C(47) C(48) 1.337(14) yes .
C(49) C(50) 1.40(2) yes .
C(51) C(52) 1.469(17) yes .
C(53) C(54) 1.326(13) yes .
C(55) C(56) 1.360(11) yes .
C(57) C(58) 1.357(15) yes .
C(59) C(60) 1.522(17) yes .
C(61) C(62) 1.424(12) yes .
C(61) C(65) 1.413(14) yes .
C(62) C(63) 1.431(14) yes .
C(63) C(64) 1.419(17) yes .
C(64) C(65) 1.421(14) yes .
C(66) C(67) 1.404(12) yes .
C(66) C(70) 1.424(14) yes .
C(67) C(68) 1.423(15) yes .
C(68) C(69) 1.404(17) yes .
C(69) C(70) 1.405(14) yes .
C(71) C(72) 1.396(13) yes .
C(71) C(75) 1.442(12) yes .
C(72) C(73) 1.402(12) yes .
C(73) C(74) 1.404(15) yes .
C(74) C(75) 1.415(14) yes .
O(10) H(61) 0.948 no .
O(10) H(62) 0.955 no .
O(11) H(63) 0.945 no .
O(11) H(64) 0.930 no .
O(12) H(65) 0.951 no .
O(12) H(66) 0.925 no .
O(13) H(67) 0.940 no .
O(13) H(68) 0.951 no .
O(14) H(69) 0.947 no .
O(14) H(70) 0.926 no .
O(15) H(71) 0.969 no .
O(15) H(72) 0.898 no .
O(16) H(73) 0.945 no .
O(16) H(74) 0.950 no .
O(17) H(75) 0.918 no .
O(17) H(76) 0.950 no .
O(18) H(77) 0.919 no .
O(18) H(78) 0.981 no .
C(1) H(1) 0.931 no .
C(1) H(2) 0.970 no .
C(2) H(3) 0.922 no .
C(2) H(4) 0.951 no .
C(9) H(5) 0.965 no .
C(9) H(6) 0.916 no .
C(10) H(7) 0.967 no .
C(10) H(8) 0.906 no .
C(11) H(9) 0.932 no .
C(11) H(10) 0.978 no .
C(12) H(11) 0.967 no .
C(12) H(12) 0.936 no .
C(19) H(13) 0.890 no .
C(19) H(14) 0.950 no .
C(20) H(15) 0.951 no .
C(20) H(16) 0.923 no .
C(21) H(17) 0.949 no .
C(21) H(18) 0.934 no .
C(22) H(19) 0.948 no .
C(22) H(20) 0.938 no .
C(29) H(21) 0.970 no .
C(29) H(22) 0.963 no .
C(30) H(23) 0.941 no .
C(30) H(24) 0.931 no .
C(31) H(25) 0.895 no .
C(31) H(26) 0.965 no .
C(32) H(27) 0.926 no .
C(32) H(28) 0.954 no .
C(39) H(29) 0.973 no .
C(39) H(30) 0.966 no .
C(40) H(31) 0.971 no .
C(40) H(32) 0.932 no .
C(41) H(33) 0.948 no .
C(41) H(34) 0.954 no .
C(42) H(35) 0.938 no .
C(42) H(36) 0.960 no .
C(49) H(37) 0.961 no .
C(49) H(38) 0.925 no .
C(50) H(39) 0.941 no .
C(50) H(40) 0.930 no .
C(51) H(41) 0.944 no .
C(51) H(42) 0.971 no .
C(52) H(43) 0.900 no .
C(52) H(44) 0.980 no .
C(59) H(45) 0.956 no .
C(59) H(46) 0.950 no .
C(60) H(47) 0.983 no .
C(60) H(48) 0.952 no .
C(62) H(49) 0.931 no .
C(63) H(50) 0.954 no .
C(64) H(51) 0.958 no .
C(65) H(52) 0.947 no .
C(67) H(53) 0.939 no .
C(68) H(54) 0.952 no .
C(69) H(55) 0.939 no .
C(70) H(56) 0.957 no .
C(72) H(57) 0.958 no .
C(73) H(58) 0.943 no .
C(74) H(59) 0.948 no .
C(75) H(60) 0.972 no .

loop_
_geom_contact_atom_site_label_1
_geom_contact_atom_site_label_2
_geom_contact_distance
_geom_contact_site_symmetry_2
S(1) S(34) 3.694(3) .
S(1) S(39) 3.508(3) 2_676
S(1) O(17) 3.347(8) 2_665
S(1) C(42) 3.517(11) .
S(2) S(16) 3.363(3) 2_776
S(3) S(34) 3.670(3) .
S(4) S(6) 3.661(3) 2_776
S(4) S(16) 3.474(4) 2_776
S(6) S(4) 3.661(3) 2_776
S(7) S(33) 3.523(3) 2_676
S(7) S(35) 3.539(3) 2_676
S(7) S(38) 3.646(3) .
S(8) S(10) 3.333(3) 2_776
S(8) S(12) 3.426(4) 2_776
S(9) S(34) 3.526(3) .
S(9) C(52) 3.666(13) .
S(9) C(74) 3.667(8) .
S(10) S(8) 3.333(3) 2_776
S(10) O(4) 3.229(8) 1_655
S(11) S(34) 3.576(3) .
S(12) S(8) 3.426(4) 2_776
S(14) S(26) 3.658(4) 2_766
S(15) S(38) 3.555(3) .
S(15) S(40) 3.587(4) .
S(15) S(46) 3.496(3) .
S(16) S(2) 3.363(3) 2_776
S(16) S(4) 3.474(4) 2_776
S(17) S(42) 3.474(4) .
S(17) S(45) 3.665(4) 2_666
S(17) S(47) 3.564(3) 2_666
S(18) S(30) 3.530(3) 2_766
S(18) S(32) 3.394(4) 2_766
S(19) S(42) 3.580(3) .
S(21) S(41) 3.607(3) 2_666
S(22) S(26) 3.605(3) 2_766
S(23) S(41) 3.531(3) 2_666
S(23) S(48) 3.612(4) .
S(23) O(8) 3.028(9) 2_666
S(23) C(51) 3.533(11) 2_666
S(24) S(26) 3.458(4) 2_766
S(24) C(63) 3.660(9) 1_656
S(25) S(37) 3.550(4) 2_666
S(25) S(39) 3.489(3) 2_666
S(25) S(47) 3.638(3) 2_666
S(26) S(14) 3.658(4) 2_766
S(26) S(22) 3.605(3) 2_766
S(26) S(24) 3.458(4) 2_766
S(29) S(41) 3.520(3) 2_666
S(30) S(18) 3.530(3) 2_766
S(31) S(33) 3.613(3) 2_666
S(31) S(41) 3.541(3) 2_666
S(31) C(41) 3.546(11) 2_666
S(32) S(18) 3.394(4) 2_766
S(32) O(14) 3.402(8) 1_656
S(33) S(7) 3.523(3) 2_676
S(33) S(31) 3.613(3) 2_666
S(33) C(9) 3.507(12) 2_676
S(34) S(1) 3.694(3) .
S(34) S(3) 3.670(3) .
S(34) S(9) 3.526(3) .
S(34) S(11) 3.576(3) .
S(34) C(13) 3.700(9) .
S(35) S(7) 3.539(3) 2_676
S(37) S(25) 3.550(4) 2_666
S(38) S(7) 3.646(3) .
S(38) S(15) 3.555(3) .
S(39) S(1) 3.508(3) 2_676
S(39) S(25) 3.489(3) 2_666
S(40) S(15) 3.587(4) .
S(40) O(12) 3.634(10) 2_676
S(40) C(19) 3.584(14) .
S(41) S(21) 3.607(3) 2_666
S(41) S(23) 3.531(3) 2_666
S(41) S(29) 3.520(3) 2_666
S(41) S(31) 3.541(3) 2_666
S(42) S(17) 3.474(4) .
S(42) S(19) 3.580(3) .
S(45) S(17) 3.665(4) 2_666
S(46) S(15) 3.496(3) .
S(47) S(17) 3.564(3) 2_666
S(47) S(25) 3.638(3) 2_666
S(47) O(1) 3.252(9) 1_556
S(47) C(31) 3.603(16) 2_666
S(48) S(23) 3.612(4) .
S(48) O(8) 3.640(9) 2_666
S(48) C(29) 3.600(11) .
O(1) S(47) 3.252(9) 1_554
O(1) C(31) 3.275(13) 2_665
O(1) C(49) 3.216(18) 1_554
O(1) C(59) 3.574(16) 1_554
O(2) O(13) 2.864(11) 2_675
O(3) C(59) 3.695(15) 1_554
O(4) S(10) 3.229(8) 1_455
O(4) O(16) 3.678(9) 2_565
O(4) C(2) 3.465(14) 1_455
O(4) C(10) 3.418(12) 2_676
O(4) C(12) 3.392(15) 1_455
O(4) C(40) 3.627(13) 2_666
O(5) O(16) 2.849(11) 2_565
O(5) C(30) 3.470(12) 1_454
O(5) C(40) 3.465(12) 2_666
O(6) O(10) 2.803(15) .
O(6) C(2) 3.628(14) 1_455
O(7) O(16) 2.885(11) .
O(7) O(18) 2.873(16) 2_665
O(7) C(11) 3.429(13) 2_665
O(8) S(23) 3.028(9) 2_666
O(8) S(48) 3.640(9) 2_666
O(8) C(29) 3.169(14) 2_666
O(8) C(39) 3.372(13) 2_666
O(8) C(51) 3.397(12) .
O(9) O(11) 2.783(11) 2_565
O(9) O(17) 2.810(13) .
O(10) O(6) 2.803(15) .
O(10) O(10) 3.011(15) 2_575
O(10) O(12) 3.040(17) 2_575
O(10) C(19) 3.697(17) 1_454
O(10) C(20) 3.460(18) 1_454
O(10) C(64) 3.490(18) .
O(10) C(67) 3.358(16) 2_575
O(11) O(9) 2.783(11) 2_565
O(11) O(12) 2.736(13) 2_575
O(11) C(1) 3.572(13) 1_455
O(11) C(2) 3.423(12) 1_455
O(11) C(29) 3.491(13) 1_454
O(12) S(40) 3.634(10) 2_676
O(12) O(10) 3.040(17) 2_575
O(12) O(11) 2.736(13) 2_575
O(12) C(19) 3.371(17) 2_676
O(12) C(60) 3.556(16) 2_676
O(13) O(2) 2.864(11) 2_675
O(13) O(17) 2.713(12) 2_665
O(13) C(1) 3.628(13) .
O(13) C(49) 3.512(15) 2_676
O(13) C(59) 3.691(12) 1_554
O(13) C(60) 3.427(13) 1_554
O(14) S(32) 3.402(8) 1_454
O(14) O(18) 2.914(16) 2_665
O(14) C(22) 3.477(17) 2_665
O(14) C(40) 3.631(13) 1_454
O(15) O(17) 2.958(16) 2_665
O(15) O(18) 2.961(15) 2_665
O(15) C(41) 3.422(17) .
O(15) C(75) 3.498(15) .
O(16) O(4) 3.678(9) 2_565
O(16) O(5) 2.849(11) 2_565
O(16) O(7) 2.885(11) .
O(16) C(12) 3.592(14) 2_665
O(16) C(39) 3.307(11) 2_666
O(16) C(40) 3.463(12) 1_454
O(16) C(40) 3.466(12) 2_666
O(17) S(1) 3.347(8) 2_665
O(17) O(9) 2.810(13) .
O(17) O(13) 2.713(12) 2_665
O(17) O(15) 2.958(16) 2_665
O(17) C(1) 3.512(14) 2_665
O(17) C(42) 3.319(14) 2_665
O(17) C(74) 3.455(14) 2_665
O(18) O(7) 2.873(16) 2_665
O(18) O(14) 2.914(16) 2_665
O(18) O(15) 2.961(15) 2_665
O(18) C(21) 3.436(19) .
O(18) C(62) 3.411(17) 2_665
O(18) C(73) 3.548(17) .
C(1) O(11) 3.572(13) 1_655
C(1) O(13) 3.628(13) .
C(1) O(17) 3.512(14) 2_665
C(2) O(4) 3.465(14) 1_655
C(2) O(6) 3.628(14) 1_655
C(2) O(11) 3.423(12) 1_655
C(9) S(33) 3.507(12) 2_676
C(9) C(68) 3.555(15) 2_676
C(9) C(69) 3.586(14) 2_676
C(10) O(4) 3.418(12) 2_676
C(10) C(67) 3.684(15) 2_676
C(11) O(7) 3.429(13) 2_665
C(12) O(4) 3.392(15) 1_655
C(12) O(16) 3.592(14) 2_665
C(13) S(34) 3.700(9) .
C(19) S(40) 3.584(14) .
C(19) O(10) 3.697(17) 1_656
C(19) O(12) 3.371(17) 2_676
C(20) O(10) 3.460(18) 1_656
C(21) O(18) 3.436(19) .
C(22) O(14) 3.477(17) 2_665
C(29) S(48) 3.600(11) .
C(29) O(8) 3.169(14) 2_666
C(29) O(11) 3.491(13) 1_656
C(30) O(5) 3.470(12) 1_656
C(31) S(47) 3.603(16) 2_666
C(31) O(1) 3.275(13) 2_665
C(32) C(64) 3.694(18) 2_665
C(39) O(8) 3.372(13) 2_666
C(39) O(16) 3.307(11) 2_666
C(40) O(4) 3.627(13) 2_666
C(40) O(5) 3.465(12) 2_666
C(40) O(14) 3.631(13) 1_656
C(40) O(16) 3.463(12) 1_656
C(40) O(16) 3.466(12) 2_666
C(41) S(31) 3.546(11) 2_666
C(41) O(15) 3.422(17) .
C(42) S(1) 3.517(11) .
C(42) O(17) 3.319(14) 2_665
C(49) O(1) 3.216(18) 1_556
C(49) O(13) 3.512(15) 2_676
C(51) S(23) 3.533(11) 2_666
C(51) O(8) 3.397(12) .
C(52) S(9) 3.666(13) .
C(52) C(73) 3.571(14) .
C(52) C(74) 3.588(15) .
C(59) O(1) 3.574(16) 1_556
C(59) O(3) 3.695(15) 1_556
C(59) O(13) 3.691(12) 1_556
C(60) O(12) 3.556(16) 2_676
C(60) O(13) 3.427(13) 1_556
C(62) O(18) 3.411(17) 2_665
C(63) S(24) 3.660(9) 1_454
C(64) O(10) 3.490(18) .
C(64) C(32) 3.694(19) 2_665
C(67) O(10) 3.358(16) 2_575
C(67) C(10) 3.684(15) 2_676
C(68) C(9) 3.555(15) 2_676
C(69) C(9) 3.586(14) 2_676
C(73) O(18) 3.548(17) .
C(73) C(52) 3.571(14) .
C(74) S(9) 3.667(8) .
C(74) O(17) 3.455(14) 2_665
C(74) C(52) 3.588(15) .
C(75) O(15) 3.498(15) .
S(1) H(9) 3.018 .
S(1) H(35) 3.346 .
S(1) H(36) 3.116 .
S(1) H(37) 3.635 2_676
S(1) H(75) 3.111 2_665
S(2) H(8) 3.163 2_776
S(2) H(15) 3.452 2_776
S(2) H(26) 3.645 1_565
S(2) H(28) 3.140 1_565
S(2) H(52) 3.461 2_675
S(4) H(28) 3.316 1_565
S(7) H(13) 3.155 .
S(9) H(17) 2.965 .
S(9) H(43) 3.087 .
S(9) H(44) 3.679 .
S(9) H(58) 3.400 .
S(9) H(59) 3.179 .
S(10) H(4) 3.077 .
S(10) H(7) 3.463 2_776
S(15) H(21) 3.006 .
S(16) H(8) 3.091 .
S(16) H(28) 3.171 2_766
S(17) H(25) 3.451 .
S(18) H(12) 3.229 .
S(23) H(29) 2.964 .
S(23) H(41) 3.522 2_666
S(23) H(42) 3.009 2_666
S(24) H(16) 3.095 .
S(24) H(20) 3.200 2_766
S(24) H(50) 3.097 1_656
S(24) H(51) 3.670 1_656
S(26) H(20) 3.083 .
S(29) H(5) 2.856 1_545
S(31) H(5) 3.229 1_545
S(31) H(33) 3.404 2_666
S(31) H(34) 3.151 2_666
S(31) H(56) 3.233 2_666
S(32) H(12) 3.166 2_766
S(32) H(24) 2.962 .
S(32) H(70) 2.559 1_656
S(33) H(5) 3.054 2_676
S(33) H(6) 3.461 2_676
S(33) H(39) 3.054 2_676
S(33) H(55) 3.658 .
S(34) H(43) 3.186 .
S(39) H(36) 2.931 2_676
S(40) H(13) 3.072 .
S(40) H(14) 3.590 .
S(40) H(47) 3.099 .
S(40) H(54) 3.302 2_676
S(40) H(66) 3.122 2_676
S(41) H(34) 2.919 .
S(46) H(42) 2.985 2_666
S(47) H(25) 2.912 2_666
S(47) H(38) 3.085 .
S(48) H(21) 3.158 .
S(48) H(22) 3.524 .
S(48) H(42) 3.072 2_666
S(48) H(63) 3.095 1_656
S(48) H(65) 3.264 2_676
S(49) H(1) 3.521 2_675
S(49) H(40) 3.565 2_676
S(49) H(46) 3.363 1_554
S(49) H(67) 2.861 2_675
S(50) H(4) 3.693 1_455
S(50) H(7) 3.397 2_676
S(50) H(23) 3.412 1_454
S(50) H(32) 3.187 2_666
S(50) H(62) 3.300 .
S(51) H(10) 3.399 2_665
S(51) H(22) 3.528 2_666
S(51) H(29) 3.673 2_666
S(51) H(41) 3.426 .
S(51) H(74) 2.940 .
S(51) H(75) 3.485 .
S(51) H(77) 3.544 2_665
O(1) H(1) 3.158 2_675
O(1) H(25) 2.973 2_665
O(1) H(26) 2.761 2_665
O(1) H(37) 3.222 1_554
O(1) H(38) 2.493 1_554
O(1) H(46) 2.969 1_554
O(1) H(67) 2.856 2_675
O(2) H(1) 3.092 2_675
O(2) H(2) 3.505 2_675
O(2) H(40) 2.931 2_676
O(2) H(67) 2.130 2_675
O(2) H(68) 2.998 2_675
O(3) H(37) 3.661 2_676
O(3) H(40) 3.065 2_676
O(3) H(46) 2.753 1_554
O(3) H(67) 3.550 2_675
O(4) H(3) 3.384 1_455
O(4) H(4) 2.821 1_455
O(4) H(7) 2.498 2_676
O(4) H(8) 3.656 2_676
O(4) H(11) 2.717 1_455
O(4) H(32) 2.741 2_666
O(5) H(23) 2.872 1_454
O(5) H(24) 3.256 1_454
O(5) H(31) 3.241 2_666
O(5) H(32) 2.855 2_666
O(5) H(73) 3.254 2_565
O(5) H(74) 3.558 2_565
O(6) H(3) 2.960 1_455
O(6) H(4) 3.495 1_455
O(6) H(22) 3.583 1_454
O(6) H(23) 2.874 1_454
O(6) H(61) 3.554 .
O(6) H(62) 1.960 .
O(7) H(9) 3.665 2_665
O(7) H(10) 2.523 2_665
O(7) H(11) 3.398 2_665
O(7) H(29) 3.610 2_666
O(7) H(30) 3.188 2_666
O(7) H(73) 3.449 .
O(7) H(74) 1.961 .
O(7) H(77) 2.439 2_665
O(7) H(78) 3.540 2_665
O(8) H(22) 2.532 2_666
O(8) H(29) 2.650 2_666
O(8) H(30) 3.297 2_666
O(8) H(41) 2.670 .
O(8) H(42) 3.289 .
O(8) H(74) 3.210 .
O(9) H(2) 3.676 2_665
O(9) H(9) 3.396 2_665
O(9) H(10) 3.251 2_665
O(9) H(22) 3.635 2_666
O(9) H(48) 2.983 2_666
O(9) H(63) 2.854 2_565
O(9) H(64) 3.531 2_565
O(9) H(74) 3.536 .
O(9) H(75) 2.189 .
O(9) H(76) 3.245 .
O(10) H(3) 3.559 1_455
O(10) H(14) 3.088 1_454
O(10) H(15) 2.900 1_454
O(10) H(16) 3.348 1_454
O(10) H(51) 2.692 .
O(10) H(52) 3.218 2_575
O(10) H(53) 3.150 .
O(10) H(53) 2.627 2_575
O(10) H(54) 3.553 2_575
O(10) H(61) 3.493 2_575
O(10) H(62) 3.660 2_575
O(10) H(64) 3.165 .
O(10) H(65) 3.430 2_575
O(11) H(2) 2.836 1_455
O(11) H(3) 2.894 1_455
O(11) H(4) 3.423 1_455
O(11) H(21) 3.322 1_454
O(11) H(22) 2.769 1_454
O(11) H(48) 3.111 1_454
O(11) H(62) 3.213 .
O(11) H(65) 1.969 2_575
O(11) H(66) 3.503 2_575
O(11) H(68) 3.615 1_455
O(11) H(75) 3.498 2_565
O(12) H(3) 3.685 2_675
O(12) H(13) 3.497 2_676
O(12) H(14) 2.535 2_676
O(12) H(40) 3.452 2_676
O(12) H(47) 2.945 2_676
O(12) H(48) 3.430 2_676
O(12) H(61) 2.521 2_575
O(12) H(62) 3.118 2_575
O(12) H(63) 2.213 2_575
O(12) H(64) 2.707 2_575
O(12) H(68) 3.546 2_675
O(13) H(1) 3.465 .
O(13) H(2) 3.033 .
O(13) H(37) 2.653 2_676
O(13) H(38) 3.650 2_676
O(13) H(46) 3.018 1_554
O(13) H(47) 3.258 1_554
O(13) H(48) 2.904 1_554
O(13) H(75) 3.206 2_665
O(13) H(76) 3.311 2_665
O(14) H(12) 3.614 2_665
O(14) H(19) 2.538 2_665
O(14) H(23) 3.696 1_454
O(14) H(24) 3.147 1_454
O(14) H(30) 3.362 2_666
O(14) H(31) 2.949 1_454
O(14) H(31) 3.618 2_666
O(14) H(77) 3.194 2_665
O(15) H(33) 2.537 .
O(15) H(35) 3.408 .
O(15) H(46) 3.598 1_554
O(15) H(57) 3.333 2_665
O(15) H(60) 2.658 .
O(15) H(76) 2.324 2_665
O(15) H(77) 2.735 2_665
O(15) H(78) 2.574 2_665
O(16) H(11) 2.891 2_665
O(16) H(12) 3.423 2_665
O(16) H(29) 3.148 2_666
O(16) H(30) 2.810 2_666
O(16) H(31) 2.789 1_454
O(16) H(31) 2.762 2_666
O(16) H(32) 3.368 1_454
O(16) H(70) 3.693 2_565
O(16) H(73) 3.441 2_565
O(17) H(2) 2.832 2_665
O(17) H(9) 3.403 2_665
O(17) H(35) 2.563 2_665
O(17) H(36) 3.281 2_665
O(17) H(48) 3.282 2_666
O(17) H(57) 3.132 .
O(17) H(59) 2.705 2_665
O(17) H(67) 3.510 2_665
O(17) H(68) 2.439 2_665
O(17) H(71) 2.758 2_665
O(17) H(72) 3.691 2_665
O(18) H(17) 3.349 .
O(18) H(18) 2.878 .
O(18) H(19) 3.056 .
O(18) H(30) 3.456 1_554
O(18) H(49) 2.634 2_665
O(18) H(56) 3.277 2_665
O(18) H(58) 2.756 .
O(18) H(60) 3.343 2_665
O(18) H(69) 2.638 2_665
O(18) H(72) 2.675 2_665
O(18) H(74) 3.408 2_665
C(1) H(9) 3.622 .
C(1) H(52) 3.596 2_675
C(1) H(64) 3.224 1_655
C(1) H(67) 3.588 .
C(1) H(68) 3.501 .
C(1) H(75) 3.132 2_665
C(2) H(52) 3.330 2_675
C(2) H(64) 2.770 1_655
C(3) H(26) 3.634 1_565
C(4) H(26) 3.415 1_565
C(4) H(28) 3.248 1_565
C(9) H(13) 3.612 .
C(11) H(17) 3.604 .
C(11) H(58) 3.416 .
C(11) H(59) 3.119 .
C(11) H(74) 3.632 2_665
C(11) H(75) 3.422 2_665
C(12) H(4) 3.423 .
C(12) H(74) 3.233 2_665
C(19) H(21) 3.348 .
C(19) H(54) 3.416 2_676
C(19) H(61) 3.031 1_656
C(19) H(65) 3.601 2_676
C(20) H(8) 3.416 .
C(20) H(51) 3.254 1_656
C(20) H(61) 2.995 1_656
C(20) H(62) 3.546 1_656
C(21) H(49) 3.421 2_665
C(21) H(58) 3.539 .
C(21) H(78) 3.069 .
C(22) H(12) 3.626 .
C(22) H(49) 3.566 2_665
C(22) H(50) 3.262 2_665
C(22) H(69) 3.230 2_665
C(22) H(70) 3.569 2_665
C(22) H(78) 3.667 .
C(29) H(29) 3.380 .
C(29) H(63) 3.691 1_656
C(30) H(16) 3.599 .
C(30) H(29) 3.642 .
C(30) H(50) 3.073 1_656
C(30) H(51) 3.670 1_656
C(30) H(69) 3.653 1_656
C(30) H(70) 3.276 1_656
C(32) H(20) 3.391 .
C(37) H(5) 3.070 1_545
C(39) H(56) 3.148 2_666
C(39) H(73) 3.109 2_666
C(39) H(74) 3.396 2_666
C(39) H(77) 3.671 1_556
C(40) H(24) 3.499 .
C(40) H(56) 3.499 2_666
C(40) H(70) 2.815 1_656
C(40) H(73) 3.169 1_656
C(40) H(73) 2.994 2_666
C(41) H(39) 3.562 2_676
C(41) H(55) 3.692 .
C(41) H(60) 3.321 .
C(41) H(71) 3.616 .
C(41) H(72) 3.097 .
C(41) H(76) 3.474 2_665
C(42) H(43) 3.635 .
C(42) H(59) 3.369 .
C(42) H(76) 2.889 2_665
C(49) H(36) 3.288 2_676
C(49) H(67) 3.211 2_676
C(50) H(36) 3.617 2_676
C(50) H(47) 3.537 .
C(50) H(54) 3.369 2_676
C(50) H(55) 3.323 2_676
C(50) H(66) 3.253 2_676
C(51) H(34) 3.320 .
C(52) H(34) 3.668 .
C(58) H(42) 3.103 2_666
C(59) H(57) 3.138 2_666
C(59) H(68) 3.206 1_556
C(60) H(57) 3.453 2_666
C(60) H(63) 2.845 1_656
C(60) H(65) 2.942 2_676
C(60) H(66) 3.523 2_676
C(60) H(68) 2.672 1_556
C(61) H(25) 3.572 2_665
C(61) H(26) 3.494 2_665
C(61) H(27) 3.149 2_665
C(62) H(18) 3.276 2_665
C(62) H(19) 3.627 2_665
C(62) H(20) 3.543 2_665
C(62) H(25) 3.541 2_665
C(62) H(27) 2.961 2_665
C(62) H(78) 3.153 2_665
C(63) H(19) 3.371 2_665
C(63) H(20) 3.276 2_665
C(63) H(23) 3.214 1_454
C(63) H(27) 2.854 2_665
C(64) H(16) 3.383 1_454
C(64) H(23) 3.367 1_454
C(64) H(27) 2.939 2_665
C(64) H(28) 3.656 2_665
C(64) H(62) 3.160 .
C(65) H(1) 3.593 2_675
C(65) H(26) 3.647 2_665
C(65) H(27) 3.150 2_665
C(65) H(28) 3.655 2_665
C(66) H(6) 3.214 2_676
C(66) H(7) 3.108 2_676
C(66) H(32) 3.658 2_666
C(67) H(6) 2.967 2_676
C(67) H(7) 3.325 2_676
C(67) H(8) 3.470 2_676
C(67) H(15) 3.430 2_676
C(67) H(61) 2.703 2_575
C(67) H(62) 3.578 .
C(68) H(6) 2.656 2_676
C(68) H(13) 3.515 2_676
C(68) H(40) 3.498 2_676
C(68) H(61) 2.980 2_575
C(69) H(6) 2.713 2_676
C(69) H(39) 3.442 2_676
C(69) H(40) 3.573 2_676
C(70) H(6) 3.063 2_676
C(70) H(7) 3.568 2_676
C(70) H(30) 3.554 2_666
C(70) H(32) 3.478 2_666
C(71) H(41) 2.907 .
C(71) H(44) 3.440 .
C(72) H(41) 3.453 .
C(72) H(44) 3.053 .
C(72) H(45) 3.130 2_666
C(72) H(76) 3.515 .
C(72) H(78) 3.566 .
C(73) H(10) 3.218 .
C(73) H(17) 3.680 .
C(73) H(43) 3.424 .
C(73) H(44) 2.889 .
C(73) H(77) 3.697 .
C(73) H(78) 3.212 .
C(74) H(10) 3.282 .
C(74) H(35) 3.144 .
C(74) H(41) 3.473 .
C(74) H(43) 3.157 .
C(74) H(44) 3.248 .
C(74) H(75) 3.457 2_665
C(74) H(76) 2.811 2_665
C(75) H(33) 3.587 .
C(75) H(34) 3.563 .
C(75) H(35) 3.480 .
C(75) H(41) 2.930 .
C(75) H(43) 3.516 .
C(75) H(44) 3.569 .
C(75) H(72) 3.437 .
C(75) H(76) 3.102 2_665
C(75) H(77) 3.374 2_665
H(1) S(49) 3.521 2_675
H(1) O(1) 3.158 2_675
H(1) O(2) 3.092 2_675
H(1) O(13) 3.465 .
H(1) C(65) 3.593 2_675
H(1) H(26) 3.079 1_565
H(1) H(37) 3.587 2_676
H(1) H(52) 3.039 2_675
H(1) H(64) 3.662 1_655
H(1) H(67) 3.189 .
H(1) H(68) 3.512 .
H(2) O(2) 3.505 2_675
H(2) O(9) 3.676 2_665
H(2) O(11) 2.836 1_655
H(2) O(13) 3.033 .
H(2) O(17) 2.832 2_665
H(2) H(9) 3.464 .
H(2) H(63) 2.898 1_655
H(2) H(64) 2.697 1_655
H(2) H(65) 3.456 2_675
H(2) H(67) 3.171 .
H(2) H(68) 2.715 .
H(2) H(75) 2.417 2_665
H(3) O(4) 3.384 1_655
H(3) O(6) 2.960 1_655
H(3) O(10) 3.559 1_655
H(3) O(11) 2.894 1_655
H(3) O(12) 3.685 2_675
H(3) H(52) 2.800 2_675
H(3) H(62) 3.368 1_655
H(3) H(63) 3.378 1_655
H(3) H(64) 2.112 1_655
H(3) H(65) 3.625 2_675
H(4) S(10) 3.077 .
H(4) S(50) 3.693 1_655
H(4) O(4) 2.821 1_655
H(4) O(6) 3.495 1_655
H(4) O(11) 3.423 1_655
H(4) C(12) 3.423 .
H(4) H(9) 3.067 .
H(4) H(11) 3.052 .
H(4) H(64) 2.856 1_655
H(5) S(29) 2.856 1_565
H(5) S(31) 3.229 1_565
H(5) S(33) 3.054 2_676
H(5) C(37) 3.070 1_565
H(6) S(33) 3.461 2_676
H(6) C(66) 3.214 2_676
H(6) C(67) 2.967 2_676
H(6) C(68) 2.656 2_676
H(6) C(69) 2.713 2_676
H(6) C(70) 3.063 2_676
H(6) H(13) 3.319 .
H(6) H(53) 3.474 2_676
H(6) H(54) 3.001 2_676
H(6) H(55) 3.083 2_676
H(6) H(56) 3.647 2_676
H(7) S(10) 3.463 2_776
H(7) S(50) 3.397 2_676
H(7) O(4) 2.498 2_676
H(7) C(66) 3.108 2_676
H(7) C(67) 3.325 2_676
H(7) C(70) 3.568 2_676
H(7) H(32) 3.547 1_565
H(7) H(53) 3.562 2_676
H(8) S(2) 3.163 2_776
H(8) S(16) 3.091 .
H(8) O(4) 3.656 2_676
H(8) C(20) 3.416 .
H(8) C(67) 3.470 2_676
H(8) H(13) 3.317 .
H(8) H(15) 2.971 .
H(8) H(53) 3.425 2_676
H(9) S(1) 3.018 .
H(9) O(7) 3.665 2_665
H(9) O(9) 3.396 2_665
H(9) O(17) 3.403 2_665
H(9) C(1) 3.622 .
H(9) H(2) 3.464 .
H(9) H(4) 3.067 .
H(9) H(35) 3.621 .
H(9) H(59) 2.980 .
H(9) H(75) 2.669 2_665
H(10) S(51) 3.399 2_665
H(10) O(7) 2.523 2_665
H(10) O(9) 3.251 2_665
H(10) C(73) 3.218 .
H(10) C(74) 3.282 .
H(10) H(17) 3.366 .
H(10) H(58) 2.664 .
H(10) H(59) 2.779 .
H(10) H(74) 3.019 2_665
H(10) H(75) 3.377 2_665
H(11) O(4) 2.717 1_655
H(11) O(7) 3.398 2_665
H(11) O(16) 2.891 2_665
H(11) H(4) 3.052 .
H(11) H(32) 3.656 2_766
H(11) H(73) 3.569 2_665
H(11) H(74) 2.589 2_665
H(12) S(18) 3.229 .
H(12) S(32) 3.166 2_766
H(12) O(14) 3.614 2_665
H(12) O(16) 3.423 2_665
H(12) C(22) 3.626 .
H(12) H(17) 3.380 .
H(12) H(19) 3.243 .
H(12) H(70) 3.475 2_665
H(12) H(74) 3.117 2_665
H(13) S(7) 3.155 .
H(13) S(40) 3.072 .
H(13) O(12) 3.497 2_676
H(13) C(9) 3.612 .
H(13) C(68) 3.515 2_676
H(13) H(6) 3.319 .
H(13) H(8) 3.317 .
H(13) H(54) 2.963 2_676
H(13) H(61) 3.248 1_656
H(13) H(66) 3.632 2_676
H(14) S(40) 3.590 .
H(14) O(10) 3.088 1_656
H(14) O(12) 2.535 2_676
H(14) H(21) 2.878 .
H(14) H(54) 3.138 2_676
H(14) H(61) 2.469 1_656
H(14) H(62) 3.056 1_656
H(14) H(63) 3.646 1_656
H(14) H(65) 2.700 2_676
H(14) H(66) 3.029 2_676
H(15) S(2) 3.452 2_776
H(15) O(10) 2.900 1_656
H(15) C(67) 3.430 2_676
H(15) H(8) 2.971 .
H(15) H(51) 3.080 1_656
H(15) H(53) 2.801 2_676
H(15) H(54) 3.599 2_676
H(15) H(61) 2.400 1_656
H(15) H(62) 3.213 1_656
H(16) S(24) 3.095 .
H(16) O(10) 3.348 1_656
H(16) C(30) 3.599 .
H(16) C(64) 3.383 1_656
H(16) H(21) 3.195 .
H(16) H(23) 3.318 .
H(16) H(51) 2.631 1_656
H(16) H(61) 3.108 1_656
H(16) H(62) 3.198 1_656
H(17) S(9) 2.965 .
H(17) O(18) 3.349 .
H(17) C(11) 3.604 .
H(17) C(73) 3.680 .
H(17) H(10) 3.366 .
H(17) H(12) 3.380 .
H(17) H(44) 3.539 .
H(17) H(58) 2.917 .
H(17) H(78) 3.085 .
H(18) O(18) 2.878 .
H(18) C(62) 3.276 2_665
H(18) H(25) 3.520 .
H(18) H(45) 3.276 2_666
H(18) H(49) 2.603 2_665
H(18) H(58) 3.309 .
H(18) H(78) 2.346 .
H(19) O(14) 2.538 2_665
H(19) O(18) 3.056 .
H(19) C(62) 3.627 2_665
H(19) C(63) 3.371 2_665
H(19) H(12) 3.243 .
H(19) H(49) 3.273 2_665
H(19) H(50) 2.764 2_665
H(19) H(69) 2.340 2_665
H(19) H(70) 2.704 2_665
H(19) H(78) 3.239 .
H(20) S(24) 3.200 2_766
H(20) S(26) 3.083 .
H(20) C(32) 3.391 .
H(20) C(62) 3.543 2_665
H(20) C(63) 3.276 2_665
H(20) H(25) 3.509 .
H(20) H(27) 2.857 .
H(20) H(49) 3.406 2_665
H(20) H(50) 2.916 2_665
H(20) H(69) 3.430 2_665
H(21) S(15) 3.006 .
H(21) S(48) 3.158 .
H(21) O(11) 3.322 1_656
H(21) C(19) 3.348 .
H(21) H(14) 2.878 .
H(21) H(16) 3.195 .
H(21) H(63) 3.343 1_656
H(21) H(65) 3.466 2_676
H(22) S(48) 3.524 .
H(22) S(51) 3.528 2_666
H(22) O(6) 3.583 1_656
H(22) O(8) 2.532 2_666
H(22) O(9) 3.635 2_666
H(22) O(11) 2.769 1_656
H(22) H(29) 3.157 .
H(22) H(63) 3.088 1_656
H(22) H(64) 3.302 1_656
H(23) S(50) 3.412 1_656
H(23) O(5) 2.872 1_656
H(23) O(6) 2.874 1_656
H(23) O(14) 3.696 1_656
H(23) C(63) 3.214 1_656
H(23) C(64) 3.367 1_656
H(23) H(16) 3.318 .
H(23) H(50) 2.592 1_656
H(23) H(51) 2.903 1_656
H(23) H(62) 3.268 1_656
H(23) H(69) 3.390 1_656
H(23) H(70) 3.378 1_656
H(24) S(32) 2.962 .
H(24) O(5) 3.256 1_656
H(24) O(14) 3.147 1_656
H(24) C(40) 3.499 .
H(24) H(29) 2.988 .
H(24) H(31) 3.321 .
H(24) H(50) 3.138 1_656
H(24) H(69) 3.212 1_656
H(24) H(70) 2.496 1_656
H(25) S(17) 3.451 .
H(25) S(47) 2.912 2_666
H(25) O(1) 2.973 2_665
H(25) C(61) 3.572 2_665
H(25) C(62) 3.541 2_665
H(25) H(18) 3.520 .
H(25) H(20) 3.509 .
H(25) H(49) 3.651 2_665
H(26) S(2) 3.645 1_545
H(26) O(1) 2.761 2_665
H(26) C(3) 3.634 1_545
H(26) C(4) 3.415 1_545
H(26) C(61) 3.494 2_665
H(26) C(65) 3.647 2_665
H(26) H(1) 3.079 1_545
H(27) C(61) 3.149 2_665
H(27) C(62) 2.961 2_665
H(27) C(63) 2.854 2_665
H(27) C(64) 2.939 2_665
H(27) C(65) 3.150 2_665
H(27) H(20) 2.857 .
H(27) H(49) 3.413 2_665
H(27) H(50) 3.269 2_665
H(27) H(51) 3.421 2_665
H(28) S(2) 3.140 1_545
H(28) S(4) 3.316 1_545
H(28) S(16) 3.171 2_766
H(28) C(4) 3.248 1_545
H(28) C(64) 3.656 2_665
H(28) C(65) 3.655 2_665
H(29) S(23) 2.964 .
H(29) S(51) 3.673 2_666
H(29) O(7) 3.610 2_666
H(29) O(8) 2.650 2_666
H(29) O(16) 3.148 2_666
H(29) C(29) 3.380 .
H(29) C(30) 3.642 .
H(29) H(22) 3.157 .
H(29) H(24) 2.988 .
H(29) H(73) 3.214 2_666
H(29) H(74) 3.198 2_666
H(30) O(7) 3.188 2_666
H(30) O(8) 3.297 2_666
H(30) O(14) 3.362 2_666
H(30) O(16) 2.810 2_666
H(30) O(18) 3.456 1_556
H(30) C(70) 3.554 2_666
H(30) H(56) 2.643 2_666
H(30) H(69) 3.602 2_666
H(30) H(73) 2.582 2_666
H(30) H(74) 2.757 2_666
H(30) H(77) 2.771 1_556
H(31) O(5) 3.241 2_666
H(31) O(14) 2.949 1_656
H(31) O(14) 3.618 2_666
H(31) O(16) 2.789 1_656
H(31) O(16) 2.762 2_666
H(31) H(24) 3.321 .
H(31) H(31) 3.616 2_767
H(31) H(70) 2.231 1_656
H(31) H(73) 2.330 1_656
H(31) H(73) 2.231 2_666
H(31) H(74) 3.570 1_656
H(31) H(74) 3.392 2_666
H(32) S(50) 3.187 2_666
H(32) O(4) 2.741 2_666
H(32) O(5) 2.855 2_666
H(32) O(16) 3.368 1_656
H(32) C(66) 3.658 2_666
H(32) C(70) 3.478 2_666
H(32) H(7) 3.547 1_545
H(32) H(11) 3.656 2_766
H(32) H(56) 2.987 2_666
H(32) H(70) 3.426 1_656
H(32) H(73) 3.324 1_656
H(32) H(73) 3.395 2_666
H(33) S(31) 3.404 2_666
H(33) O(15) 2.537 .
H(33) C(75) 3.587 .
H(33) H(39) 3.381 2_676
H(33) H(55) 2.959 .
H(33) H(60) 2.828 .
H(33) H(71) 2.805 .
H(33) H(72) 2.157 .
H(33) H(76) 3.067 2_665
H(34) S(31) 3.151 2_666
H(34) S(41) 2.919 .
H(34) C(51) 3.320 .
H(34) C(52) 3.668 .
H(34) C(75) 3.563 .
H(34) H(41) 3.016 .
H(34) H(43) 3.087 .
H(34) H(60) 3.102 .
H(34) H(72) 3.481 .
H(35) S(1) 3.346 .
H(35) O(15) 3.408 .
H(35) O(17) 2.563 2_665
H(35) C(74) 3.144 .
H(35) C(75) 3.480 .
H(35) H(9) 3.621 .
H(35) H(43) 3.456 .
H(35) H(59) 2.486 .
H(35) H(60) 3.208 .
H(35) H(71) 3.471 .
H(35) H(72) 3.583 .
H(35) H(75) 2.941 2_665
H(35) H(76) 2.089 2_665
H(36) S(1) 3.116 .
H(36) S(39) 2.931 2_676
H(36) O(17) 3.281 2_665
H(36) C(49) 3.288 2_676
H(36) C(50) 3.617 2_676
H(36) H(37) 2.886 2_676
H(36) H(39) 2.984 2_676
H(36) H(71) 3.578 .
H(36) H(76) 3.055 2_665
H(37) S(1) 3.635 2_676
H(37) O(1) 3.222 1_556
H(37) O(3) 3.661 2_676
H(37) O(13) 2.653 2_676
H(37) H(1) 3.587 2_676
H(37) H(36) 2.886 2_676
H(37) H(67) 2.499 2_676
H(37) H(68) 3.479 2_676
H(37) H(71) 3.389 2_676
H(38) S(47) 3.085 .
H(38) O(1) 2.493 1_556
H(38) O(13) 3.650 2_676
H(38) H(46) 3.564 .
H(38) H(47) 3.203 .
H(38) H(67) 3.120 2_676
H(39) S(33) 3.054 2_676
H(39) C(41) 3.562 2_676
H(39) C(69) 3.442 2_676
H(39) H(33) 3.381 2_676
H(39) H(36) 2.984 2_676
H(39) H(54) 3.362 2_676
H(39) H(55) 2.783 2_676
H(39) H(71) 3.497 2_676
H(40) S(49) 3.565 2_676
H(40) O(2) 2.931 2_676
H(40) O(3) 3.065 2_676
H(40) O(12) 3.452 2_676
H(40) C(68) 3.498 2_676
H(40) C(69) 3.573 2_676
H(40) H(47) 3.247 .
H(40) H(54) 2.916 2_676
H(40) H(55) 3.048 2_676
H(40) H(66) 2.562 2_676
H(40) H(67) 3.651 2_676
H(40) H(71) 3.578 2_676
H(41) S(23) 3.522 2_666
H(41) S(51) 3.426 .
H(41) O(8) 2.670 .
H(41) C(71) 2.907 .
H(41) C(72) 3.453 .
H(41) C(74) 3.473 .
H(41) C(75) 2.930 .
H(41) H(34) 3.016 .
H(41) H(60) 3.176 .
H(42) S(23) 3.009 2_666
H(42) S(46) 2.985 2_666
H(42) S(48) 3.072 2_666
H(42) O(8) 3.289 .
H(42) C(58) 3.103 2_666
H(43) S(9) 3.087 .
H(43) S(34) 3.186 .
H(43) C(42) 3.635 .
H(43) C(73) 3.424 .
H(43) C(74) 3.157 .
H(43) C(75) 3.516 .
H(43) H(34) 3.087 .
H(43) H(35) 3.456 .
H(43) H(59) 3.256 .
H(44) S(9) 3.679 .
H(44) C(71) 3.440 .
H(44) C(72) 3.053 .
H(44) C(73) 2.889 .
H(44) C(74) 3.248 .
H(44) C(75) 3.569 .
H(44) H(17) 3.539 .
H(44) H(45) 3.231 2_666
H(44) H(57) 3.379 .
H(44) H(58) 3.121 .
H(44) H(59) 3.692 .
H(45) C(72) 3.130 2_666
H(45) H(18) 3.276 2_666
H(45) H(44) 3.231 2_666
H(45) H(57) 2.458 2_666
H(45) H(78) 3.548 2_666
H(46) S(49) 3.363 1_556
H(46) O(1) 2.969 1_556
H(46) O(3) 2.753 1_556
H(46) O(13) 3.018 1_556
H(46) O(15) 3.598 1_556
H(46) H(38) 3.564 .
H(46) H(49) 3.642 1_556
H(46) H(57) 3.214 2_666
H(46) H(67) 3.677 1_556
H(46) H(68) 2.729 1_556
H(46) H(71) 3.272 1_556
H(47) S(40) 3.099 .
H(47) O(12) 2.945 2_676
H(47) O(13) 3.258 1_556
H(47) C(50) 3.537 .
H(47) H(38) 3.203 .
H(47) H(40) 3.247 .
H(47) H(63) 2.895 1_656
H(47) H(65) 2.560 2_676
H(47) H(66) 2.730 2_676
H(47) H(67) 3.577 1_556
H(47) H(68) 2.615 1_556
H(48) O(9) 2.983 2_666
H(48) O(11) 3.111 1_656
H(48) O(12) 3.430 2_676
H(48) O(13) 2.904 1_556
H(48) O(17) 3.282 2_666
H(48) H(57) 3.026 2_666
H(48) H(63) 2.282 1_656
H(48) H(65) 2.712 2_676
H(48) H(66) 3.511 2_676
H(48) H(67) 3.543 1_556
H(48) H(68) 2.033 1_556
H(48) H(75) 3.322 2_666
H(49) O(18) 2.634 2_665
H(49) C(21) 3.421 2_665
H(49) C(22) 3.566 2_665
H(49) H(18) 2.603 2_665
H(49) H(19) 3.273 2_665
H(49) H(20) 3.406 2_665
H(49) H(25) 3.651 2_665
H(49) H(27) 3.413 2_665
H(49) H(46) 3.642 1_554
H(49) H(77) 3.253 2_665
H(49) H(78) 2.252 2_665
H(50) S(24) 3.097 1_454
H(50) C(22) 3.262 2_665
H(50) C(30) 3.073 1_454
H(50) H(19) 2.764 2_665
H(50) H(20) 2.916 2_665
H(50) H(23) 2.592 1_454
H(50) H(24) 3.138 1_454
H(50) H(27) 3.269 2_665
H(51) S(24) 3.670 1_454
H(51) O(10) 2.692 .
H(51) C(20) 3.254 1_454
H(51) C(30) 3.670 1_454
H(51) H(15) 3.080 1_454
H(51) H(16) 2.631 1_454
H(51) H(23) 2.903 1_454
H(51) H(27) 3.421 2_665
H(51) H(61) 3.218 .
H(51) H(62) 2.333 .
H(52) S(2) 3.461 2_675
H(52) O(10) 3.218 2_575
H(52) C(1) 3.596 2_675
H(52) C(2) 3.330 2_675
H(52) H(1) 3.039 2_675
H(52) H(3) 2.800 2_675
H(52) H(61) 3.197 2_575
H(53) O(10) 3.150 .
H(53) O(10) 2.627 2_575
H(53) H(6) 3.474 2_676
H(53) H(7) 3.562 2_676
H(53) H(8) 3.425 2_676
H(53) H(15) 2.801 2_676
H(53) H(61) 2.082 2_575
H(53) H(62) 3.086 .
H(53) H(62) 3.542 2_575
H(54) S(40) 3.302 2_676
H(54) O(10) 3.553 2_575
H(54) C(19) 3.416 2_676
H(54) C(50) 3.369 2_676
H(54) H(6) 3.001 2_676
H(54) H(13) 2.963 2_676
H(54) H(14) 3.138 2_676
H(54) H(15) 3.599 2_676
H(54) H(39) 3.362 2_676
H(54) H(40) 2.916 2_676
H(54) H(61) 2.664 2_575
H(55) S(33) 3.658 .
H(55) C(41) 3.692 .
H(55) C(50) 3.323 2_676
H(55) H(6) 3.083 2_676
H(55) H(33) 2.959 .
H(55) H(39) 2.783 2_676
H(55) H(40) 3.048 2_676
H(56) S(31) 3.233 2_666
H(56) O(18) 3.277 2_665
H(56) C(39) 3.148 2_666
H(56) C(40) 3.499 2_666
H(56) H(6) 3.647 2_676
H(56) H(30) 2.643 2_666
H(56) H(32) 2.987 2_666
H(56) H(77) 2.978 2_665
H(57) O(15) 3.333 2_665
H(57) O(17) 3.132 .
H(57) C(59) 3.138 2_666
H(57) C(60) 3.453 2_666
H(57) H(44) 3.379 .
H(57) H(45) 2.458 2_666
H(57) H(46) 3.214 2_666
H(57) H(48) 3.026 2_666
H(57) H(75) 3.345 .
H(57) H(76) 2.938 .
H(57) H(78) 3.236 .
H(58) S(9) 3.400 .
H(58) O(18) 2.756 .
H(58) C(11) 3.416 .
H(58) C(21) 3.539 .
H(58) H(10) 2.664 .
H(58) H(17) 2.917 .
H(58) H(18) 3.309 .
H(58) H(44) 3.121 .
H(58) H(77) 3.034 .
H(58) H(78) 2.496 .
H(59) S(9) 3.179 .
H(59) O(17) 2.705 2_665
H(59) C(11) 3.119 .
H(59) C(42) 3.369 .
H(59) H(9) 2.980 .
H(59) H(10) 2.779 .
H(59) H(35) 2.486 .
H(59) H(43) 3.256 .
H(59) H(44) 3.692 .
H(59) H(75) 2.632 2_665
H(59) H(76) 2.186 2_665
H(60) O(15) 2.658 .
H(60) O(18) 3.343 2_665
H(60) C(41) 3.321 .
H(60) H(33) 2.828 .
H(60) H(34) 3.102 .
H(60) H(35) 3.208 .
H(60) H(41) 3.176 .
H(60) H(71) 3.511 .
H(60) H(72) 2.490 .
H(60) H(76) 2.796 2_665
H(60) H(77) 2.647 2_665
H(60) H(78) 3.448 2_665
H(61) O(6) 3.554 .
H(61) O(10) 3.493 2_575
H(61) O(12) 2.521 2_575
H(61) C(19) 3.031 1_454
H(61) C(20) 2.995 1_454
H(61) C(67) 2.703 2_575
H(61) C(68) 2.980 2_575
H(61) H(13) 3.248 1_454
H(61) H(14) 2.469 1_454
H(61) H(15) 2.400 1_454
H(61) H(16) 3.108 1_454
H(61) H(51) 3.218 .
H(61) H(52) 3.197 2_575
H(61) H(53) 2.082 2_575
H(61) H(54) 2.664 2_575
H(61) H(64) 3.459 .
H(61) H(65) 3.088 2_575
H(61) H(66) 3.071 2_575
H(62) S(50) 3.300 .
H(62) O(6) 1.960 .
H(62) O(10) 3.660 2_575
H(62) O(11) 3.213 .
H(62) O(12) 3.118 2_575
H(62) C(20) 3.546 1_454
H(62) C(64) 3.160 .
H(62) C(67) 3.578 .
H(62) H(3) 3.368 1_455
H(62) H(14) 3.056 1_454
H(62) H(15) 3.213 1_454
H(62) H(16) 3.198 1_454
H(62) H(23) 3.268 1_454
H(62) H(51) 2.333 .
H(62) H(53) 3.086 .
H(62) H(53) 3.542 2_575
H(62) H(63) 3.618 .
H(62) H(64) 2.584 .
H(62) H(65) 3.236 2_575
H(63) S(48) 3.095 1_454
H(63) O(9) 2.854 2_565
H(63) O(12) 2.213 2_575
H(63) C(29) 3.691 1_454
H(63) C(60) 2.845 1_454
H(63) H(2) 2.898 1_455
H(63) H(3) 3.378 1_455
H(63) H(14) 3.646 1_454
H(63) H(21) 3.343 1_454
H(63) H(22) 3.088 1_454
H(63) H(47) 2.895 1_454
H(63) H(48) 2.282 1_454
H(63) H(62) 3.618 .
H(63) H(65) 1.318 2_575
H(63) H(66) 2.854 2_575
H(63) H(68) 2.935 1_455
H(63) H(75) 3.438 2_565
H(64) O(9) 3.531 2_565
H(64) O(10) 3.165 .
H(64) O(12) 2.707 2_575
H(64) C(1) 3.224 1_455
H(64) C(2) 2.770 1_455
H(64) H(1) 3.662 1_455
H(64) H(2) 2.697 1_455
H(64) H(3) 2.112 1_455
H(64) H(4) 2.856 1_455
H(64) H(22) 3.302 1_454
H(64) H(61) 3.459 .
H(64) H(62) 2.584 .
H(64) H(65) 2.210 2_575
H(64) H(66) 3.516 2_575
H(65) S(48) 3.264 2_676
H(65) O(10) 3.430 2_575
H(65) O(11) 1.969 2_575
H(65) C(19) 3.601 2_676
H(65) C(60) 2.942 2_676
H(65) H(2) 3.456 2_675
H(65) H(3) 3.625 2_675
H(65) H(14) 2.700 2_676
H(65) H(21) 3.466 2_676
H(65) H(47) 2.560 2_676
H(65) H(48) 2.712 2_676
H(65) H(61) 3.088 2_575
H(65) H(62) 3.236 2_575
H(65) H(63) 1.318 2_575
H(65) H(64) 2.210 2_575
H(65) H(68) 3.175 2_675
H(66) S(40) 3.122 2_676
H(66) O(11) 3.503 2_575
H(66) C(50) 3.253 2_676
H(66) C(60) 3.523 2_676
H(66) H(13) 3.632 2_676
H(66) H(14) 3.029 2_676
H(66) H(40) 2.562 2_676
H(66) H(47) 2.730 2_676
H(66) H(48) 3.511 2_676
H(66) H(61) 3.071 2_575
H(66) H(63) 2.854 2_575
H(66) H(64) 3.516 2_575
H(66) H(67) 3.513 2_675
H(66) H(68) 3.377 2_675
H(67) S(49) 2.861 2_675
H(67) O(1) 2.856 2_675
H(67) O(2) 2.130 2_675
H(67) O(3) 3.550 2_675
H(67) O(17) 3.510 2_665
H(67) C(1) 3.588 .
H(67) C(49) 3.211 2_676
H(67) H(1) 3.189 .
H(67) H(2) 3.171 .
H(67) H(37) 2.499 2_676
H(67) H(38) 3.120 2_676
H(67) H(40) 3.651 2_676
H(67) H(46) 3.677 1_554
H(67) H(47) 3.577 1_554
H(67) H(48) 3.543 1_554
H(67) H(66) 3.513 2_675
H(67) H(67) 3.619 2_675
H(68) O(2) 2.998 2_675
H(68) O(11) 3.615 1_655
H(68) O(12) 3.546 2_675
H(68) O(17) 2.439 2_665
H(68) C(1) 3.501 .
H(68) C(59) 3.206 1_554
H(68) C(60) 2.672 1_554
H(68) H(1) 3.512 .
H(68) H(2) 2.715 .
H(68) H(37) 3.479 2_676
H(68) H(46) 2.729 1_554
H(68) H(47) 2.615 1_554
H(68) H(48) 2.033 1_554
H(68) H(63) 2.935 1_655
H(68) H(65) 3.175 2_675
H(68) H(66) 3.377 2_675
H(68) H(75) 2.747 2_665
H(68) H(76) 3.160 2_665
H(69) O(18) 2.638 2_665
H(69) C(22) 3.230 2_665
H(69) C(30) 3.653 1_454
H(69) H(19) 2.340 2_665
H(69) H(20) 3.430 2_665
H(69) H(23) 3.390 1_454
H(69) H(24) 3.212 1_454
H(69) H(30) 3.602 2_666
H(69) H(77) 3.032 2_665
H(69) H(78) 3.279 2_665
H(70) S(32) 2.559 1_454
H(70) O(16) 3.693 2_565
H(70) C(22) 3.569 2_665
H(70) C(30) 3.276 1_454
H(70) C(40) 2.815 1_454
H(70) H(12) 3.475 2_665
H(70) H(19) 2.704 2_665
H(70) H(23) 3.378 1_454
H(70) H(24) 2.496 1_454
H(70) H(31) 2.231 1_454
H(70) H(32) 3.426 1_454
H(70) H(73) 3.468 2_565
H(71) O(17) 2.758 2_665
H(71) C(41) 3.616 .
H(71) H(33) 2.805 .
H(71) H(35) 3.471 .
H(71) H(36) 3.578 .
H(71) H(37) 3.389 2_676
H(71) H(39) 3.497 2_676
H(71) H(40) 3.578 2_676
H(71) H(46) 3.272 1_554
H(71) H(60) 3.511 .
H(71) H(75) 3.670 2_665
H(71) H(76) 2.393 2_665
H(71) H(77) 3.630 2_665
H(71) H(78) 3.250 2_665
H(72) O(17) 3.691 2_665
H(72) O(18) 2.675 2_665
H(72) C(41) 3.097 .
H(72) C(75) 3.437 .
H(72) H(33) 2.157 .
H(72) H(34) 3.481 .
H(72) H(35) 3.583 .
H(72) H(60) 2.490 .
H(72) H(76) 2.947 2_665
H(72) H(77) 2.260 2_665
H(72) H(78) 2.594 2_665
H(73) O(5) 3.254 2_565
H(73) O(7) 3.449 .
H(73) O(16) 3.441 2_565
H(73) C(39) 3.109 2_666
H(73) C(40) 3.169 1_454
H(73) C(40) 2.994 2_666
H(73) H(11) 3.569 2_665
H(73) H(29) 3.214 2_666
H(73) H(30) 2.582 2_666
H(73) H(31) 2.330 1_454
H(73) H(31) 2.231 2_666
H(73) H(32) 3.324 1_454
H(73) H(32) 3.395 2_666
H(73) H(70) 3.468 2_565
H(73) H(73) 2.781 2_565
H(74) S(51) 2.940 .
H(74) O(5) 3.558 2_565
H(74) O(7) 1.961 .
H(74) O(8) 3.210 .
H(74) O(9) 3.536 .
H(74) O(18) 3.408 2_665
H(74) C(11) 3.632 2_665
H(74) C(12) 3.233 2_665
H(74) C(39) 3.396 2_666
H(74) H(10) 3.019 2_665
H(74) H(11) 2.589 2_665
H(74) H(12) 3.117 2_665
H(74) H(29) 3.198 2_666
H(74) H(30) 2.757 2_666
H(74) H(31) 3.570 1_454
H(74) H(31) 3.392 2_666
H(74) H(77) 3.157 2_665
H(75) S(1) 3.111 2_665
H(75) S(51) 3.485 .
H(75) O(9) 2.189 .
H(75) O(11) 3.498 2_565
H(75) O(13) 3.206 2_665
H(75) C(1) 3.132 2_665
H(75) C(11) 3.422 2_665
H(75) C(74) 3.457 2_665
H(75) H(2) 2.417 2_665
H(75) H(9) 2.669 2_665
H(75) H(10) 3.377 2_665
H(75) H(35) 2.941 2_665
H(75) H(48) 3.322 2_666
H(75) H(57) 3.345 .
H(75) H(59) 2.632 2_665
H(75) H(63) 3.438 2_565
H(75) H(68) 2.747 2_665
H(75) H(71) 3.670 2_665
H(76) O(9) 3.245 .
H(76) O(13) 3.311 2_665
H(76) O(15) 2.324 2_665
H(76) C(41) 3.474 2_665
H(76) C(42) 2.889 2_665
H(76) C(72) 3.515 .
H(76) C(74) 2.811 2_665
H(76) C(75) 3.102 2_665
H(76) H(33) 3.067 2_665
H(76) H(35) 2.089 2_665
H(76) H(36) 3.055 2_665
H(76) H(57) 2.938 .
H(76) H(59) 2.186 2_665
H(76) H(60) 2.796 2_665
H(76) H(68) 3.160 2_665
H(76) H(71) 2.393 2_665
H(76) H(72) 2.947 2_665
H(77) S(51) 3.544 2_665
H(77) O(7) 2.439 2_665
H(77) O(14) 3.194 2_665
H(77) O(15) 2.735 2_665
H(77) C(39) 3.671 1_554
H(77) C(73) 3.697 .
H(77) C(75) 3.374 2_665
H(77) H(30) 2.771 1_554
H(77) H(49) 3.253 2_665
H(77) H(56) 2.978 2_665
H(77) H(58) 3.034 .
H(77) H(60) 2.647 2_665
H(77) H(69) 3.032 2_665
H(77) H(71) 3.630 2_665
H(77) H(72) 2.260 2_665
H(77) H(74) 3.157 2_665
H(78) O(7) 3.540 2_665
H(78) O(15) 2.574 2_665
H(78) C(21) 3.069 .
H(78) C(22) 3.667 .
H(78) C(62) 3.153 2_665
H(78) C(72) 3.566 .
H(78) C(73) 3.212 .
H(78) H(17) 3.085 .
H(78) H(18) 2.346 .
H(78) H(19) 3.239 .
H(78) H(45) 3.548 2_666
H(78) H(49) 2.252 2_665
H(78) H(57) 3.236 .
H(78) H(58) 2.496 .
H(78) H(60) 3.448 2_665
H(78) H(69) 3.279 2_665
H(78) H(71) 3.250 2_665
H(78) H(72) 2.594 2_665
